data_7209259
loop_
_publ_author_name
'Li, Zhong-Fei'
'Liang, Li-Li'
'Wu, Feng'
'Zhou, Fa-Gen'
'Ni, Xin-Long'
'Feng, Xing'
'Xiao, Xin'
'Zhang, Yun-Qian'
'Xue, Sai-Feng'
'Zhu, Qian-Jiang'
'Clegg, Jack K.'
'Tao, Zhu'
'Lindoy, Leonard F.'
'Wei, Gang'

_publ_section_title
;
 An approach to networks based on coordination of alkyl-substituted
 cucurbit[5]urils and potassium ions
;
_journal_issue 10
_journal_name_full CrystEngComm
_journal_page_first 1994
_journal_paper_doi 10.1039/c3ce26491b
_journal_volume 15
_journal_year 2013
_chemical_formula_sum 'C126 H268 Cl6 K6 N60 O92'
_chemical_formula_weight 4543.30
_chemical_name_systematic
;
?
;
_space_group_IT_number 14
_symmetry_cell_setting monoclinic
_symmetry_space_group_name_Hall '-P 2yn'
_symmetry_space_group_name_H-M 'P 1 21/n 1'
_atom_sites_solution_hydrogens geom
_atom_sites_solution_primary direct
_atom_sites_solution_secondary difmap
_audit_creation_method SHELXL-97
_cell_angle_alpha 90.00
_cell_angle_beta 90.155(3)
_cell_angle_gamma 90.00
_cell_formula_units_Z 4
_cell_length_a 20.565(4)
_cell_length_b 27.168(5)
_cell_length_c 35.246(7)
_cell_measurement_temperature 223(2)
_cell_volume 19692(7)
_computing_structure_refinement 'SHELXL-97 (Sheldrick, 1997)'
_computing_structure_solution 'SHELXS-97 (Sheldrick, 1990)'
_diffrn_ambient_temperature 223(2)
_diffrn_measured_fraction_theta_full 0.992
_diffrn_measured_fraction_theta_max 0.895
_diffrn_radiation_monochromator graphite
_diffrn_radiation_source 'fine-focus sealed tube'
_diffrn_radiation_type MoK\a
_diffrn_radiation_wavelength 0.71073
_diffrn_reflns_av_R_equivalents 0.0886
_diffrn_reflns_av_sigmaI/netI 0.1383
_diffrn_reflns_limit_h_max 24
_diffrn_reflns_limit_h_min -25
_diffrn_reflns_limit_k_max 31
_diffrn_reflns_limit_k_min -32
_diffrn_reflns_limit_l_max 43
_diffrn_reflns_limit_l_min -43
_diffrn_reflns_number 134826
_diffrn_reflns_theta_full 25.00
_diffrn_reflns_theta_max 26.51
_diffrn_reflns_theta_min 1.15
_exptl_absorpt_coefficient_mu 0.328
_exptl_absorpt_correction_T_max 0.9586
_exptl_absorpt_correction_T_min 0.9433
_exptl_absorpt_correction_type multi-scan
_exptl_absorpt_process_details 'SADABS (Bruker, 2008)'
_exptl_crystal_colour colorless
_exptl_crystal_density_diffrn 1.532
_exptl_crystal_density_method 'not measured'
_exptl_crystal_description prism
_exptl_crystal_F_000 9584
_exptl_crystal_size_max 0.18
_exptl_crystal_size_mid 0.14
_exptl_crystal_size_min 0.13
_platon_squeeze_details
;
;
_refine_diff_density_max 1.026
_refine_diff_density_min -0.957
_refine_diff_density_rms 0.086
_refine_ls_extinction_method none
_refine_ls_goodness_of_fit_ref 1.060
_refine_ls_hydrogen_treatment constr
_refine_ls_matrix_type full
_refine_ls_number_parameters 1954
_refine_ls_number_reflns 36594
_refine_ls_number_restraints 65
_refine_ls_restrained_S_all 1.062
_refine_ls_R_factor_all 0.1799
_refine_ls_R_factor_gt 0.0965
_refine_ls_shift/su_max 0.002
_refine_ls_shift/su_mean 0.000
_refine_ls_structure_factor_coef Fsqd
_refine_ls_weighting_details 'calc w=1/[\s^2^(Fo^2^)+(0.1000P)^2^+0.0000P] where P=(Fo^2^+2Fc^2^)/3'
_refine_ls_weighting_scheme calc
_refine_ls_wR_factor_gt 0.2481
_refine_ls_wR_factor_ref 0.2695
_reflns_number_gt 13005
_reflns_number_total 36594
_reflns_threshold_expression >2sigma(I)
_cod_data_source_file c3ce26491b.txt
_cod_data_source_block C
_cod_original_sg_symbol_H-M P21/n
_cod_database_code 7209259

loop_
_symmetry_equiv_pos_as_xyz
'x, y, z'
'-x+1/2, y+1/2, -z+1/2'
'-x, -y, -z'
'x-1/2, -y-1/2, z-1/2'

loop_
_atom_site_label
_atom_site_type_symbol
_atom_site_fract_x
_atom_site_fract_y
_atom_site_fract_z
_atom_site_U_iso_or_equiv
_atom_site_adp_type
_atom_site_occupancy
_atom_site_symmetry_multiplicity
_atom_site_calc_flag
_atom_site_refinement_flags
_atom_site_disorder_assembly
_atom_site_disorder_group
C1 C 0.0777(3) 0.7536(3) 0.18583(18) 0.076(2) Uani 1 1 d . . .
C2 C 0.0983(2) 0.7329(3) 0.24884(14) 0.067(2) Uani 1 1 d . . .
C3 C 0.1154(3) 0.7873(3) 0.24261(15) 0.0639(18) Uani 1 1 d . . .
C4 C 0.2087(3) 0.7435(3) 0.26247(14) 0.0659(19) Uani 1 1 d . . .
C5 C 0.1071(3) 0.8429(3) 0.18329(17) 0.0688(19) Uani 1 1 d . . .
H5A H 0.0993 0.8690 0.2014 0.083 Uiso 1 1 calc R . .
H5B H 0.0730 0.8443 0.1643 0.083 Uiso 1 1 calc R . .
C6 C 0.2271(3) 0.8322(3) 0.24991(17) 0.0732(19) Uani 1 1 d . . .
H6A H 0.2017 0.8609 0.2570 0.088 Uiso 1 1 calc R . .
H6B H 0.2624 0.8290 0.2680 0.088 Uiso 1 1 calc R . .
C7 C 0.1822(3) 0.8401(2) 0.12818(16) 0.0628(17) Uani 1 1 d . . .
C8 C 0.2254(3) 0.8715(2) 0.18432(18) 0.0673(18) Uani 1 1 d . . .
H8 H 0.2159 0.9043 0.1944 0.081 Uiso 1 1 calc R . .
C9 C 0.2774(3) 0.8739(2) 0.15359(17) 0.0645(17) Uani 1 1 d . . .
H9 H 0.2906 0.9079 0.1484 0.077 Uiso 1 1 calc R . .
C10 C 0.3171(3) 0.8274(2) 0.20472(18) 0.0647(17) Uani 1 1 d . . .
C11 C 0.2736(3) 0.8479(3) 0.08394(16) 0.0667(18) Uani 1 1 d . . .
H11A H 0.3016 0.8761 0.0799 0.080 Uiso 1 1 calc R . .
H11B H 0.2389 0.8495 0.0652 0.080 Uiso 1 1 calc R . .
C12 C 0.3931(2) 0.8387(2) 0.15113(17) 0.0602(17) Uani 1 1 d . . .
H12A H 0.4033 0.8683 0.1369 0.072 Uiso 1 1 calc R . .
H12B H 0.4261 0.8348 0.1706 0.072 Uiso 1 1 calc R . .
C13 C 0.2832(3) 0.7622(3) 0.06240(14) 0.0567(17) Uani 1 1 d . . .
C14 C 0.3806(2) 0.7979(2) 0.08494(14) 0.0530(16) Uani 1 1 d . . .
C15 C 0.3934(2) 0.7429(2) 0.07299(14) 0.0512(16) Uani 1 1 d . . .
C16 C 0.4180(2) 0.7520(2) 0.13752(15) 0.0465(15) Uani 1 1 d . . .
C17 C 0.3165(3) 0.6793(3) 0.04399(16) 0.0682(19) Uani 1 1 d . . .
H17A H 0.3539 0.6693 0.0291 0.082 Uiso 1 1 calc R . .
H17B H 0.2799 0.6824 0.0267 0.082 Uiso 1 1 calc R . .
C18 C 0.4381(3) 0.6699(2) 0.11166(15) 0.0562(16) Uani 1 1 d . . .
H18A H 0.4615 0.6614 0.0887 0.067 Uiso 1 1 calc R . .
H18B H 0.4687 0.6682 0.1326 0.067 Uiso 1 1 calc R . .
C19 C 0.2393(3) 0.6262(3) 0.07731(19) 0.0706(19) Uani 1 1 d . B .
C20 C 0.3502(3) 0.6109(3) 0.08784(18) 0.0705(18) Uani 1 1 d D . .
C21 C 0.3068(3) 0.5724(3) 0.1121(2) 0.078(2) Uani 1 1 d . B .
C22 C 0.3725(3) 0.6163(3) 0.1542(2) 0.0683(18) Uani 1 1 d . . .
C23 C 0.1821(3) 0.5639(3) 0.11627(19) 0.087(2) Uani 1 1 d . B .
H23A H 0.1909 0.5293 0.1208 0.104 Uiso 1 1 calc R . .
H23B H 0.1489 0.5660 0.0967 0.104 Uiso 1 1 calc R . .
C24 C 0.3002(4) 0.5562(3) 0.1830(2) 0.086(2) Uani 1 1 d . . .
H24A H 0.3340 0.5535 0.2021 0.103 Uiso 1 1 calc R B .
H24B H 0.2884 0.5232 0.1751 0.103 Uiso 1 1 calc R . .
C25 C 0.1126(3) 0.6231(3) 0.15247(19) 0.0674(19) Uani 1 1 d . B .
C26 C 0.1753(4) 0.5692(3) 0.1890(2) 0.083(2) Uani 1 1 d . . .
H26 H 0.1650 0.5343 0.1926 0.099 Uiso 1 1 calc R B .
C27 C 0.1354(3) 0.6016(3) 0.2152(2) 0.089(2) Uani 1 1 d . B .
H27 H 0.1060 0.5822 0.2311 0.107 Uiso 1 1 calc R . .
C28 C 0.2472(4) 0.6126(3) 0.2296(2) 0.0721(19) Uani 1 1 d . . .
C29 C 0.0508(3) 0.6699(3) 0.20019(17) 0.080(2) Uani 1 1 d . B .
H29A H 0.0205 0.6743 0.1793 0.096 Uiso 1 1 calc R . .
H29B H 0.0266 0.6568 0.2215 0.096 Uiso 1 1 calc R . .
C30 C 0.1716(3) 0.6580(3) 0.26870(17) 0.080(2) Uani 1 1 d . . .
H30A H 0.2079 0.6559 0.2863 0.096 Uiso 1 1 calc R B .
H30B H 0.1337 0.6451 0.2816 0.096 Uiso 1 1 calc R . .
C31 C 0.1103(3) 0.7512(2) -0.01569(16) 0.0492(15) Uani 1 1 d . B .
C32 C 0.1655(3) 0.7104(2) -0.06444(14) 0.0544(16) Uani 1 1 d . . .
C33 C 0.1943(2) 0.7628(3) -0.05924(13) 0.0571(17) Uani 1 1 d . . .
C34 C 0.1563(2) 0.7549(3) -0.12104(15) 0.0534(16) Uani 1 1 d . . .
C35 C 0.1645(2) 0.8318(2) -0.01164(14) 0.0550(16) Uani 1 1 d . . .
H35A H 0.2107 0.8391 -0.0113 0.066 Uiso 1 1 calc R . .
H35B H 0.1500 0.8298 0.0145 0.066 Uiso 1 1 calc R . .
C36 C 0.2046(3) 0.8360(3) -0.10674(15) 0.0600(17) Uani 1 1 d . . .
H36A H 0.2452 0.8442 -0.0941 0.072 Uiso 1 1 calc R . .
H36B H 0.2124 0.8369 -0.1339 0.072 Uiso 1 1 calc R . .
C37 C 0.0719(3) 0.8884(2) -0.01860(16) 0.0525(15) Uani 1 1 d . B .
C38 C 0.1567(3) 0.9006(2) -0.06242(15) 0.0590(17) Uani 1 1 d . . .
H38 H 0.1991 0.9152 -0.0566 0.071 Uiso 1 1 calc R . .
C39 C 0.1043(3) 0.9393(2) -0.06961(15) 0.0628(17) Uani 1 1 d . . .
H39 H 0.1208 0.9729 -0.0660 0.075 Uiso 1 1 calc R . .
C40 C 0.1176(3) 0.8915(2) -0.12447(17) 0.0564(16) Uani 1 1 d . . .
C41 C -0.0038(3) 0.9543(2) -0.03543(15) 0.0614(17) Uani 1 1 d . . .
H41A H 0.0050 0.9886 -0.0413 0.074 Uiso 1 1 calc R . .
H41B H -0.0145 0.9524 -0.0087 0.074 Uiso 1 1 calc R . .
C42 C 0.0360(3) 0.9577(2) -0.12896(17) 0.0685(18) Uani 1 1 d . . .
H42A H 0.0464 0.9565 -0.1558 0.082 Uiso 1 1 calc R . .
H42B H 0.0381 0.9918 -0.1210 0.082 Uiso 1 1 calc R . .
C43 C -0.1040(3) 0.9056(2) -0.04375(16) 0.0581(17) Uani 1 1 d . B .
C44 C -0.0752(3) 0.9568(2) -0.09571(16) 0.0656(18) Uani 1 1 d D . .
C45 C -0.1390(3) 0.9283(2) -0.10492(15) 0.0640(18) Uani 1 1 d D C .
C46 C -0.0581(3) 0.9090(3) -0.1493(2) 0.0702(19) Uani 1 1 d . . .
C47 C -0.2055(3) 0.8665(3) -0.06544(15) 0.0686(19) Uani 1 1 d . B .
H47A H -0.2129 0.8644 -0.0383 0.082 Uiso 1 1 calc R . .
H47B H -0.2435 0.8816 -0.0768 0.082 Uiso 1 1 calc R . .
C48 C -0.1658(3) 0.8668(3) -0.16013(16) 0.082(2) Uani 1 1 d . . .
H48A H -0.2090 0.8812 -0.1600 0.099 Uiso 1 1 calc R C .
H48B H -0.1513 0.8660 -0.1863 0.099 Uiso 1 1 calc R . .
C49 C -0.1790(3) 0.7812(3) -0.05743(18) 0.072(2) Uani 1 1 d . B .
C50 C -0.2149(3) 0.8031(3) -0.11909(16) 0.0646(18) Uani 1 1 d . . .
C51 C -0.2007(3) 0.7463(3) -0.11764(15) 0.080(2) Uani 1 1 d . C .
C52 C -0.1326(3) 0.7835(3) -0.16275(17) 0.0584(17) Uani 1 1 d . . .
C53 C -0.1576(3) 0.6911(3) -0.06255(16) 0.0668(19) Uani 1 1 d . B .
H53A H -0.1664 0.6912 -0.0355 0.080 Uiso 1 1 calc R . .
H53B H -0.1837 0.6652 -0.0738 0.080 Uiso 1 1 calc R . .
C54 C -0.1207(3) 0.6937(3) -0.15643(16) 0.070(2) Uani 1 1 d . . .
H54A H -0.1095 0.6952 -0.1831 0.084 Uiso 1 1 calc R C .
H54B H -0.1541 0.6687 -0.1535 0.084 Uiso 1 1 calc R . .
C55 C -0.0458(3) 0.6860(2) -0.03941(17) 0.0600(17) Uani 1 1 d . B .
C56 C -0.0655(3) 0.6524(3) -0.09937(18) 0.078(2) Uani 1 1 d . . .
H56 H -0.0877 0.6206 -0.1022 0.093 Uiso 1 1 calc R C .
C57 C 0.0062(3) 0.6451(2) -0.08942(17) 0.0722(18) Uani 1 1 d . C .
H57 H 0.0177 0.6101 -0.0889 0.087 Uiso 1 1 calc R . .
C58 C -0.0001(3) 0.6881(2) -0.14652(18) 0.0629(17) Uani 1 1 d . . .
C59 C 0.0714(3) 0.6667(2) -0.02997(15) 0.0697(18) Uani 1 1 d . C .
H59A H 0.0954 0.6369 -0.0357 0.084 Uiso 1 1 calc R . .
H59B H 0.0601 0.6658 -0.0033 0.084 Uiso 1 1 calc R . .
C60 C 0.1108(3) 0.6712(2) -0.12393(15) 0.0641(17) Uani 1 1 d . . .
H60A H 0.1202 0.6737 -0.1508 0.077 Uiso 1 1 calc R C .
H60B H 0.1284 0.6403 -0.1149 0.077 Uiso 1 1 calc R . .
C61 C -0.2097(3) 0.7743(4) 0.06309(16) 0.097(3) Uani 1 1 d . B .
C62 C -0.3113(3) 0.7394(5) 0.04843(17) 0.115(4) Uani 1 1 d . . .
C63 C -0.3163(3) 0.7943(4) 0.0456(2) 0.106(3) Uani 1 1 d . D .
C64 C -0.3907(3) 0.7662(4) 0.09239(19) 0.077(2) Uani 1 1 d . . .
C65 C -0.2328(4) 0.8560(7) 0.0503(3) 0.195(8) Uani 1 1 d . B .
H65A H -0.2587 0.8703 0.0301 0.234 Uiso 1 1 calc R . .
H65B H -0.1876 0.8562 0.0424 0.234 Uiso 1 1 calc R . .
C66 C -0.3905(4) 0.8521(5) 0.0791(3) 0.149(5) Uani 1 1 d . . .
H66A H -0.4357 0.8494 0.0866 0.179 Uiso 1 1 calc R D .
H66B H -0.3894 0.8693 0.0550 0.179 Uiso 1 1 calc R . .
C67 C -0.1962(5) 0.8947(6) 0.1140(5) 0.159(6) Uani 1 1 d . B .
C68 C -0.3014(4) 0.9166(4) 0.1009(4) 0.171(6) Uani 1 1 d D . .
C69 C -0.2838(6) 0.9382(4) 0.1409(5) 0.166(5) Uani 1 1 d . D .
C70 C -0.3719(5) 0.8837(4) 0.1449(4) 0.134(4) Uani 1 1 d . . .
C71 C -0.1772(6) 0.9387(4) 0.1732(4) 0.181(6) Uani 1 1 d . B .
H71A H -0.1898 0.9719 0.1800 0.217 Uiso 1 1 calc R . .
H71B H -0.1325 0.9393 0.1646 0.217 Uiso 1 1 calc R . .
C72 C -0.3388(6) 0.9286(5) 0.2069(4) 0.174(5) Uani 1 1 d . . .
H72A H -0.3283 0.9627 0.2123 0.209 Uiso 1 1 calc R D .
H72B H -0.3829 0.9221 0.2152 0.209 Uiso 1 1 calc R . .
C73 C -0.1419(5) 0.8642(4) 0.2136(3) 0.107(3) Uani 1 1 d . B .
C74 C -0.2312(4) 0.9095(4) 0.2347(3) 0.139(4) Uani 1 1 d . . .
H74 H -0.2297 0.9418 0.2471 0.167 Uiso 1 1 calc R D .
C75 C -0.2133(3) 0.8670(4) 0.2634(2) 0.1237(12) Uani 1 1 d . D .
H75 H -0.2007 0.8796 0.2884 0.148 Uiso 1 1 calc R . .
C76 C -0.3210(4) 0.8539(5) 0.2425(3) 0.140(4) Uani 1 1 d . . .
C77 C -0.1231(3) 0.8020(4) 0.2619(2) 0.1237(12) Uani 1 1 d . D .
H77A H -0.1233 0.8073 0.2892 0.148 Uiso 1 1 calc R . .
H77B H -0.0783 0.8043 0.2536 0.148 Uiso 1 1 calc R . .
C78 C -0.2838(3) 0.7946(4) 0.2882(2) 0.1237(12) Uani 1 1 d . . .
H78A H -0.3299 0.7916 0.2935 0.148 Uiso 1 1 calc R D .
H78B H -0.2614 0.7996 0.3121 0.148 Uiso 1 1 calc R . .
C79 C -0.1247(3) 0.7298(4) 0.2269(2) 0.099(3) Uani 1 1 d . . .
C80 C -0.1957(3) 0.7329(4) 0.2783(2) 0.1237(12) Uani 1 1 d . . .
C81 C -0.2014(3) 0.6817(4) 0.2576(2) 0.134(4) Uani 1 1 d . D .
C82 C -0.3029(3) 0.7198(4) 0.25480(17) 0.097(3) Uani 1 1 d . . .
C83 C -0.1407(3) 0.6445(3) 0.1968(3) 0.102(3) Uani 1 1 d . . .
H83A H -0.0963 0.6487 0.1882 0.122 Uiso 1 1 calc R . .
H83B H -0.1447 0.6118 0.2076 0.122 Uiso 1 1 calc R . .
C84 C -0.3014(4) 0.6360(4) 0.2236(2) 0.115(3) Uani 1 1 d . . .
H84A H -0.2810 0.6052 0.2309 0.138 Uiso 1 1 calc R D .
H84B H -0.3468 0.6345 0.2309 0.138 Uiso 1 1 calc R . .
C85 C -0.1658(4) 0.6700(3) 0.1311(2) 0.103(3) Uani 1 1 d . . .
C86 C -0.2440(4) 0.6237(3) 0.1598(3) 0.112(3) Uani 1 1 d . . .
H86 H -0.2383 0.5882 0.1633 0.135 Uiso 1 1 calc R D .
C87 C -0.2653(4) 0.6361(4) 0.1169(2) 0.119(3) Uani 1 1 d . D .
H87 H -0.2720 0.6060 0.1021 0.142 Uiso 1 1 calc R . .
C88 C -0.3445(4) 0.6621(3) 0.1613(2) 0.091(2) Uani 1 1 d . . .
C89 C -0.2124(4) 0.6810(4) 0.0654(2) 0.133(4) Uani 1 1 d . . .
H89A H -0.2361 0.6579 0.0495 0.159 Uiso 1 1 calc R D .
H89B H -0.1679 0.6819 0.0563 0.159 Uiso 1 1 calc R . .
C90 C -0.3669(3) 0.6742(4) 0.0911(2) 0.109(3) Uani 1 1 d . . .
H90A H -0.4120 0.6695 0.0983 0.130 Uiso 1 1 calc R D .
H90B H -0.3576 0.6518 0.0705 0.130 Uiso 1 1 calc R . .
C91 C 0.0454(3) 0.7255(3) 0.27791(16) 0.089(2) Uani 1 1 d . . .
H91A H 0.0402 0.6907 0.2832 0.107 Uiso 1 1 calc R . .
H91B H 0.0045 0.7380 0.2682 0.107 Uiso 1 1 calc R . .
C92 C 0.0640(3) 0.7529(4) 0.31449(17) 0.099(3) Uani 1 1 d . . .
H92A H 0.0288 0.7497 0.3326 0.119 Uiso 1 1 calc R . .
H92B H 0.1022 0.7375 0.3254 0.119 Uiso 1 1 calc R . .
C93 C 0.0778(3) 0.8065(3) 0.30834(18) 0.095(3) Uani 1 1 d . . .
H93A H 0.0460 0.8257 0.3222 0.114 Uiso 1 1 calc R . .
H93B H 0.1203 0.8140 0.3188 0.114 Uiso 1 1 calc R . .
C94 C 0.0763(3) 0.8217(3) 0.26824(17) 0.085(2) Uani 1 1 d . . .
H94A H 0.0938 0.8548 0.2662 0.102 Uiso 1 1 calc R . .
H94B H 0.0316 0.8226 0.2595 0.102 Uiso 1 1 calc R . .
C95 C 0.4199(3) 0.8351(3) 0.06358(17) 0.075(2) Uani 1 1 d . . .
H95A H 0.4651 0.8327 0.0713 0.091 Uiso 1 1 calc R . .
H95B H 0.4047 0.8679 0.0697 0.091 Uiso 1 1 calc R . .
C96 C 0.4148(3) 0.8271(3) 0.0211(2) 0.098(3) Uani 1 1 d . . .
H96A H 0.3720 0.8373 0.0127 0.117 Uiso 1 1 calc R . .
H96B H 0.4464 0.8479 0.0086 0.117 Uiso 1 1 calc R . .
C97 C 0.4258(3) 0.7748(3) 0.00874(16) 0.080(2) Uani 1 1 d . . .
H97A H 0.4602 0.7741 -0.0100 0.096 Uiso 1 1 calc R . .
H97B H 0.3865 0.7625 -0.0033 0.096 Uiso 1 1 calc R . .
C98 C 0.4439(2) 0.7410(3) 0.04134(14) 0.0693(19) Uani 1 1 d . . .
H98A H 0.4860 0.7507 0.0514 0.083 Uiso 1 1 calc R . .
H98B H 0.4476 0.7075 0.0321 0.083 Uiso 1 1 calc R . .
C102 C 0.3215(5) 0.5168(4) 0.1017(3) 0.142(2) Uani 1 1 d D . .
H10A H 0.2900 0.4957 0.1140 0.171 Uiso 1 1 calc R A 1
H10B H 0.3644 0.5080 0.1110 0.171 Uiso 1 1 calc R A 1
C99 C 0.4004(7) 0.5884(6) 0.0582(6) 0.142(2) Uani 0.75 1 d P B 1
H99A H 0.4336 0.5698 0.0716 0.171 Uiso 0.75 1 calc PR B 1
H99B H 0.4215 0.6148 0.0444 0.171 Uiso 0.75 1 calc PR B 1
C100 C 0.3596(7) 0.5502(5) 0.0268(4) 0.142(2) Uani 0.75 1 d P B 1
H10C H 0.3899 0.5334 0.0102 0.171 Uiso 0.75 1 calc PR B 1
H10D H 0.3291 0.5688 0.0114 0.171 Uiso 0.75 1 calc PR B 1
C101 C 0.3184(7) 0.5079(5) 0.0561(4) 0.142(2) Uani 0.75 1 d P B 1
H10E H 0.2730 0.5076 0.0486 0.171 Uiso 0.75 1 calc PR B 1
H10F H 0.3357 0.4753 0.0510 0.171 Uiso 0.75 1 calc PR B 1
C9A C 0.3852(19) 0.5771(18) 0.0588(16) 0.142(2) Uani 0.25 1 d PD B 2
H9A1 H 0.4015 0.5967 0.0379 0.171 Uiso 0.25 1 calc PR B 2
H9A2 H 0.4218 0.5609 0.0709 0.171 Uiso 0.25 1 calc PR B 2
C9B C 0.3369(18) 0.5379(17) 0.0436(12) 0.142(2) Uani 0.25 1 d PD B 2
H9B1 H 0.3636 0.5105 0.0352 0.171 Uiso 0.25 1 calc PR B 2
H9B2 H 0.3181 0.5520 0.0208 0.171 Uiso 0.25 1 calc PR B 2
C9C C 0.2789(15) 0.5141(15) 0.0652(7) 0.142(2) Uani 0.25 1 d PD B 2
H9C1 H 0.2402 0.5344 0.0661 0.171 Uiso 0.25 1 calc PR B 2
H9C2 H 0.2687 0.4808 0.0572 0.171 Uiso 0.25 1 calc PR B 2
C103 C 0.2152(3) 0.6695(3) -0.05853(18) 0.086(2) Uani 1 1 d . . .
H10G H 0.1957 0.6382 -0.0653 0.103 Uiso 1 1 calc R . .
H10H H 0.2271 0.6682 -0.0319 0.103 Uiso 1 1 calc R . .
C104 C 0.2763(4) 0.6774(4) -0.0822(2) 0.116(3) Uani 1 1 d . . .
H10I H 0.2656 0.6740 -0.1089 0.140 Uiso 1 1 calc R . .
H10J H 0.3081 0.6524 -0.0759 0.140 Uiso 1 1 calc R . .
C105 C 0.3058(3) 0.7285(3) -0.07515(18) 0.092(3) Uani 1 1 d . . .
H10K H 0.3096 0.7453 -0.0994 0.110 Uiso 1 1 calc R . .
H10L H 0.3494 0.7242 -0.0652 0.110 Uiso 1 1 calc R . .
C106 C 0.2677(2) 0.7623(3) -0.04771(15) 0.077(2) Uani 1 1 d . . .
H10M H 0.2851 0.7955 -0.0488 0.092 Uiso 1 1 calc R . .
H10N H 0.2723 0.7504 -0.0219 0.092 Uiso 1 1 calc R . .
C107 C -0.0757(9) 1.0229(5) -0.0953(5) 0.148(2) Uiso 0.75 1 d P C 1
H10O H -0.0366 1.0349 -0.0828 0.178 Uiso 0.75 1 calc PR C 1
H10P H -0.0758 1.0351 -0.1211 0.178 Uiso 0.75 1 calc PR C 1
C108 C -0.1370(6) 1.0426(5) -0.0739(4) 0.148(2) Uiso 0.75 1 d P C 1
H10Q H -0.1425 1.0771 -0.0801 0.178 Uiso 0.75 1 calc PR C 1
H10R H -0.1286 1.0406 -0.0468 0.178 Uiso 0.75 1 calc PR C 1
C109 C -0.2063(6) 1.0140(5) -0.0827(4) 0.148(2) Uiso 0.75 1 d P C 1
H10S H -0.2235 1.0010 -0.0592 0.178 Uiso 0.75 1 calc PR C 1
H10T H -0.2374 1.0376 -0.0927 0.178 Uiso 0.75 1 calc PR C 1
C110 C -0.1983(7) 0.9714(5) -0.1114(4) 0.148(2) Uiso 0.75 1 d P C 1
H11C H -0.1914 0.9861 -0.1362 0.178 Uiso 0.75 1 calc PR C 1
H11D H -0.2395 0.9541 -0.1126 0.178 Uiso 0.75 1 calc PR C 1
C10A C -0.1873(12) 1.0261(5) -0.1117(11) 0.148(2) Uiso 0.25 1 d PD C 2
H10U H -0.1844 1.0330 -0.0848 0.178 Uiso 0.25 1 calc PR C 2
H10V H -0.2262 1.0406 -0.1225 0.178 Uiso 0.25 1 calc PR C 2
C10B C -0.1249(13) 1.0393(9) -0.1336(9) 0.148(2) Uiso 0.25 1 d PD C 2
H18W H -0.1157 1.0743 -0.1348 0.178 Uiso 0.25 1 calc PR C 2
H18$ H -0.1212 1.0239 -0.1583 0.178 Uiso 0.25 1 calc PR C 2
C10C C -0.1795(18) 0.9711(7) -0.1213(10) 0.148(2) Uiso 0.25 1 d PD C 2
H19$ H -0.1678 0.9713 -0.1480 0.178 Uiso 0.25 1 calc PR C 2
H19J H -0.2237 0.9587 -0.1206 0.178 Uiso 0.25 1 calc PR C 2
C10D C -0.090(3) 1.0119(4) -0.1013(11) 0.148(2) Uiso 0.25 1 d PD C 2
H20$ H -0.0474 1.0277 -0.0996 0.178 Uiso 0.25 1 calc PR C 2
H21 H -0.1127 1.0215 -0.0785 0.178 Uiso 0.25 1 calc PR C 2
C111 C -0.2838(6) 0.8191(6) -0.1298(4) 0.063(3) Uani 0.60 1 d P C 1
H12C H -0.2882 0.8545 -0.1274 0.075 Uiso 0.60 1 calc PR C 1
H12D H -0.2934 0.8099 -0.1558 0.075 Uiso 0.60 1 calc PR C 1
C112 C -0.3299(7) 0.7932(4) -0.1027(4) 0.063(3) Uani 0.60 1 d P C 1
H11E H -0.3230 0.8056 -0.0773 0.075 Uiso 0.60 1 calc PR C 1
H11F H -0.3744 0.8004 -0.1100 0.075 Uiso 0.60 1 calc PR C 1
C113 C -0.3203(6) 0.7412(5) -0.1030(4) 0.063(3) Uani 0.60 1 d P C 1
H11G H -0.3607 0.7258 -0.1109 0.075 Uiso 0.60 1 calc PR C 1
H11H H -0.3119 0.7307 -0.0771 0.075 Uiso 0.60 1 calc PR C 1
C114 C -0.2648(6) 0.7207(6) -0.1284(5) 0.063(3) Uani 0.60 1 d P C 1
H11I H -0.2607 0.6855 -0.1248 0.075 Uiso 0.60 1 calc PR C 1
H11J H -0.2748 0.7269 -0.1549 0.075 Uiso 0.60 1 calc PR C 1
C11D C -0.2907(10) 0.7992(9) -0.1252(6) 0.063(3) Uani 0.40 1 d P C 2
H11K H -0.3076 0.8326 -0.1250 0.075 Uiso 0.40 1 calc PR C 2
H11L H -0.2974 0.7866 -0.1507 0.075 Uiso 0.40 1 calc PR C 2
C11A C -0.3314(11) 0.7706(7) -0.1003(6) 0.063(3) Uani 0.40 1 d P C 2
H11M H -0.3766 0.7750 -0.1075 0.075 Uiso 0.40 1 calc PR C 2
H11N H -0.3261 0.7823 -0.0745 0.075 Uiso 0.40 1 calc PR C 2
C11B C -0.3146(9) 0.7165(7) -0.1020(6) 0.063(3) Uani 0.40 1 d P C 2
H11O H -0.3520 0.6988 -0.1117 0.075 Uiso 0.40 1 calc PR C 2
H11P H -0.3065 0.7050 -0.0764 0.075 Uiso 0.40 1 calc PR C 2
C11C C -0.2535(10) 0.7033(10) -0.1274(7) 0.063(3) Uani 0.40 1 d P C 2
H11Q H -0.2649 0.7036 -0.1541 0.075 Uiso 0.40 1 calc PR C 2
H11R H -0.2364 0.6711 -0.1209 0.075 Uiso 0.40 1 calc PR C 2
C115 C -0.3270(11) 0.7230(7) 0.0123(6) 0.1276(16) Uiso 0.50 1 d P D 1
H11S H -0.3311 0.6875 0.0133 0.153 Uiso 0.50 1 calc PR D 1
H11T H -0.2907 0.7304 -0.0042 0.153 Uiso 0.50 1 calc PR D 1
C116 C -0.3915(12) 0.7445(7) -0.0073(7) 0.1276(16) Uiso 0.50 1 d P D 1
H11U H -0.3902 0.7366 -0.0341 0.153 Uiso 0.50 1 calc PR D 1
H11V H -0.4287 0.7276 0.0035 0.153 Uiso 0.50 1 calc PR D 1
C117 C -0.4025(10) 0.8012(7) -0.0030(6) 0.1276(16) Uiso 0.50 1 d P D 1
H11W H -0.4177 0.8149 -0.0269 0.153 Uiso 0.50 1 calc PR D 1
H11$ H -0.4353 0.8074 0.0161 0.153 Uiso 0.50 1 calc PR D 1
C118 C -0.3404(10) 0.8250(7) 0.0082(5) 0.1276(16) Uiso 0.50 1 d P D 1
H18D H -0.3472 0.8594 0.0143 0.153 Uiso 0.50 1 calc PR D 1
H18C H -0.3087 0.8226 -0.0120 0.153 Uiso 0.50 1 calc PR D 1
C11E C -0.3902(10) 0.7149(7) -0.0053(6) 0.1276(16) Uiso 0.50 1 d P D 2
H19D H -0.3949 0.7014 -0.0307 0.153 Uiso 0.50 1 calc PR D 2
H19C H -0.4266 0.7030 0.0096 0.153 Uiso 0.50 1 calc PR D 2
C11F C -0.3954(12) 0.7708(7) -0.0081(7) 0.1276(16) Uiso 0.50 1 d P D 2
H12$ H -0.4071 0.7798 -0.0338 0.153 Uiso 0.50 1 calc PR D 2
H12W H -0.4297 0.7821 0.0086 0.153 Uiso 0.50 1 calc PR D 2
C11G C -0.3351(10) 0.7952(7) 0.0022(6) 0.1276(16) Uiso 0.50 1 d P D 2
H13$ H -0.3379 0.8292 -0.0059 0.153 Uiso 0.50 1 calc PR D 2
H13D H -0.3000 0.7800 -0.0120 0.153 Uiso 0.50 1 calc PR D 2
C11H C -0.3238(10) 0.6932(7) 0.0131(6) 0.1276(16) Uiso 0.50 1 d P D 2
H14$ H -0.2885 0.6922 -0.0051 0.153 Uiso 0.50 1 calc PR D 2
H14D H -0.3300 0.6609 0.0241 0.153 Uiso 0.50 1 calc PR D 2
C121 C -0.2926(4) 1.0022(3) 0.1496(3) 0.1276(16) Uiso 0.50 1 d PD D 1
H19I H -0.3379 1.0100 0.1545 0.153 Uiso 0.50 1 calc PR D 1
H19E H -0.2673 1.0116 0.1717 0.153 Uiso 0.50 1 calc PR D 1
C120 C -0.2607(8) 0.9929(6) 0.0792(5) 0.1276(16) Uiso 0.50 1 d PD D 1
H12E H -0.2495 1.0135 0.0577 0.153 Uiso 0.50 1 calc PR D 1
H12F H -0.2224 0.9733 0.0847 0.153 Uiso 0.50 1 calc PR D 1
C122 C -0.2690(9) 1.0302(5) 0.1150(4) 0.1276(16) Uiso 0.50 1 d PD D 1
H12G H -0.2276 1.0457 0.1206 0.153 Uiso 0.50 1 calc PR D 1
H12H H -0.3000 1.0558 0.1085 0.153 Uiso 0.50 1 calc PR D 1
C119 C -0.3134(9) 0.9554(6) 0.0641(5) 0.1276(16) Uiso 0.50 1 d PD D 1
H15$ H -0.3022 0.9411 0.0397 0.153 Uiso 0.50 1 calc PR D 1
H15C H -0.3569 0.9692 0.0633 0.153 Uiso 0.50 1 calc PR D 1
C11L C -0.2926(4) 1.0022(3) 0.1496(3) 0.1276(16) Uiso 0.50 1 d P D 2
C11I C -0.3295(7) 0.9652(4) 0.0855(5) 0.1276(16) Uiso 0.50 1 d PD D 2
H16$ H -0.3603 0.9775 0.1040 0.153 Uiso 0.50 1 calc PR D 2
H16D H -0.3540 0.9576 0.0627 0.153 Uiso 0.50 1 calc PR D 2
C11J C -0.2829(7) 1.0078(6) 0.0758(5) 0.1276(16) Uiso 0.50 1 d PD D 2
H17$ H -0.3072 1.0380 0.0722 0.153 Uiso 0.50 1 calc PR D 2
H17D H -0.2598 1.0006 0.0525 0.153 Uiso 0.50 1 calc PR D 2
C11K C -0.2342(8) 1.0138(7) 0.1088(4) 0.1276(16) Uiso 0.50 1 d PD D 2
H18E H -0.2156 1.0466 0.1097 0.153 Uiso 0.50 1 calc PR D 2
H18F H -0.1997 0.9895 0.1078 0.153 Uiso 0.50 1 calc PR D 2
C123 C -0.1787(8) 0.7368(6) 0.3190(4) 0.0852(19) Uani 0.50 1 d PU D 1
H12I H -0.1847 0.7707 0.3271 0.102 Uiso 0.50 1 calc PR D 1
H12J H -0.2085 0.7166 0.3335 0.102 Uiso 0.50 1 calc PR D 1
C124 C -0.1162(7) 0.7227(6) 0.3273(4) 0.0852(19) Uani 0.50 1 d PU D 1
H12K H -0.1070 0.7250 0.3543 0.102 Uiso 0.50 1 calc PR D 1
H12L H -0.0846 0.7420 0.3133 0.102 Uiso 0.50 1 calc PR D 1
C125 C -0.1184(7) 0.6629(6) 0.3122(5) 0.0852(19) Uani 0.50 1 d PU D 1
H12M H -0.1159 0.6412 0.3340 0.102 Uiso 0.50 1 calc PR D 1
H12N H -0.0807 0.6565 0.2964 0.102 Uiso 0.50 1 calc PR D 1
C126 C -0.1885(8) 0.6498(6) 0.2866(4) 0.0852(19) Uani 0.50 1 d PU D 1
H12O H -0.1848 0.6169 0.2762 0.102 Uiso 0.50 1 calc PR D 1
H12P H -0.2252 0.6499 0.3039 0.102 Uiso 0.50 1 calc PR D 1
C12A C -0.1738(8) 0.7100(6) 0.3183(4) 0.0852(19) Uani 0.50 1 d PU D 2
H12Q H -0.1772 0.7364 0.3367 0.102 Uiso 0.50 1 calc PR D 2
H12R H -0.2067 0.6860 0.3250 0.102 Uiso 0.50 1 calc PR D 2
C12B C -0.1198(8) 0.6897(7) 0.3242(4) 0.0852(19) Uani 0.50 1 d PU D 2
H12S H -0.1146 0.6827 0.3510 0.102 Uiso 0.50 1 calc PR D 2
H12T H -0.0848 0.7113 0.3163 0.102 Uiso 0.50 1 calc PR D 2
C12C C -0.1175(7) 0.6332(6) 0.2971(4) 0.0852(19) Uani 0.50 1 d PU D 2
H12U H -0.0838 0.6354 0.2780 0.102 Uiso 0.50 1 calc PR D 2
H12V H -0.1070 0.6060 0.3139 0.102 Uiso 0.50 1 calc PR D 2
C12D C -0.1858(8) 0.6232(5) 0.2771(4) 0.0852(19) Uani 0.50 1 d PU D 2
H19W H -0.2188 0.6138 0.2953 0.102 Uiso 0.50 1 calc PR D 2
H12X H -0.1825 0.5982 0.2576 0.102 Uiso 0.50 1 calc PR D 2
N1 N 0.0765(2) 0.7164(2) 0.21046(13) 0.0611(14) Uani 1 1 d . . .
N2 N 0.1033(2) 0.7965(2) 0.20255(12) 0.0632(14) Uani 1 1 d . . .
N3 N 0.1598(2) 0.7104(2) 0.26036(12) 0.0655(15) Uani 1 1 d . B .
N4 N 0.1858(2) 0.7887(2) 0.25248(12) 0.0631(15) Uani 1 1 d . . .
N5 N 0.1697(2) 0.85151(19) 0.16483(14) 0.0677(14) Uani 1 1 d . . .
N6 N 0.2458(2) 0.8514(2) 0.12079(14) 0.0683(14) Uani 1 1 d . . .
N7 N 0.2537(2) 0.8401(2) 0.21317(13) 0.0650(14) Uani 1 1 d . . .
N8 N 0.3308(2) 0.84495(18) 0.16903(13) 0.0574(13) Uani 1 1 d . . .
N9 N 0.3107(2) 0.8036(2) 0.07782(12) 0.0531(13) Uani 1 1 d . . .
N10 N 0.3295(2) 0.7261(2) 0.06007(11) 0.0547(13) Uani 1 1 d . . .
N11 N 0.3955(2) 0.79719(19) 0.12605(11) 0.0507(12) Uani 1 1 d . . .
N12 N 0.41462(18) 0.71993(19) 0.10828(11) 0.0474(12) Uani 1 1 d . . .
N13 N 0.3023(2) 0.6411(2) 0.07045(13) 0.0637(14) Uani 1 1 d . B .
N14 N 0.2412(3) 0.5873(2) 0.10254(18) 0.0868(17) Uani 1 1 d . . .
N15 N 0.3880(2) 0.63446(19) 0.11768(13) 0.0631(14) Uani 1 1 d . B .
N16 N 0.3249(3) 0.5826(2) 0.15103(16) 0.0756(15) Uani 1 1 d . B .
N17 N 0.1569(3) 0.5860(2) 0.15136(16) 0.0797(16) Uani 1 1 d . B .
N18 N 0.0995(3) 0.6344(2) 0.18911(14) 0.0732(16) Uani 1 1 d . . .
N19 N 0.2437(3) 0.5801(2) 0.19950(17) 0.0811(17) Uani 1 1 d . B .
N20 N 0.1851(3) 0.6270(2) 0.23786(14) 0.0743(16) Uani 1 1 d . B .
N21 N 0.1138(2) 0.7093(2) -0.03670(13) 0.0612(14) Uani 1 1 d . . .
N22 N 0.1545(2) 0.7841(2) -0.02973(11) 0.0514(13) Uani 1 1 d . . .
N23 N 0.1427(2) 0.7116(2) -0.10410(12) 0.0578(13) Uani 1 1 d . C .
N24 N 0.1863(2) 0.7866(2) -0.09620(11) 0.0545(13) Uani 1 1 d . . .
N25 N 0.1303(2) 0.87195(18) -0.03045(12) 0.0546(13) Uani 1 1 d . . .
N26 N 0.0533(2) 0.92658(19) -0.04197(12) 0.0557(13) Uani 1 1 d . . .
N27 N 0.1571(2) 0.87310(18) -0.09747(11) 0.0529(12) Uani 1 1 d . . .
N28 N 0.0840(2) 0.93044(19) -0.10853(13) 0.0611(13) Uani 1 1 d . . .
N29 N -0.0596(2) 0.93826(19) -0.05747(12) 0.0590(13) Uani 1 1 d . B .
N30 N -0.1499(2) 0.8975(2) -0.07215(12) 0.0673(15) Uani 1 1 d . . .
N31 N -0.0301(3) 0.9401(2) -0.12381(13) 0.0634(14) Uani 1 1 d . C .
N32 N -0.1218(2) 0.8996(2) -0.13856(12) 0.0679(15) Uani 1 1 d . C .
N33 N -0.1983(2) 0.8181(2) -0.08029(12) 0.0663(16) Uani 1 1 d . B .
N34 N -0.1786(2) 0.7371(3) -0.07799(13) 0.0736(17) Uani 1 1 d . . .
N35 N -0.1704(2) 0.8183(3) -0.14691(13) 0.0607(14) Uani 1 1 d . C .
N36 N -0.1471(2) 0.7404(2) -0.14514(13) 0.0599(14) Uani 1 1 d . C .
N37 N -0.0913(2) 0.67951(19) -0.06789(13) 0.0661(14) Uani 1 1 d . B .
N38 N 0.0119(2) 0.66686(18) -0.05226(12) 0.0586(13) Uani 1 1 d . . .
N39 N -0.0632(2) 0.6784(2) -0.13502(13) 0.0682(15) Uani 1 1 d . C .
N40 N 0.0417(2) 0.67106(18) -0.11870(12) 0.0612(13) Uani 1 1 d . C .
N41 N -0.2435(3) 0.7342(4) 0.05986(16) 0.1237(12) Uani 1 1 d . B .
N42 N -0.2520(3) 0.8093(4) 0.0563(2) 0.134(4) Uani 1 1 d . . .
N43 N -0.3580(3) 0.7279(4) 0.07685(15) 0.096(2) Uani 1 1 d . D .
N44 N -0.3658(3) 0.8046(4) 0.0737(2) 0.117(3) Uani 1 1 d . D .
N45 N -0.2406(3) 0.8870(4) 0.0871(4) 0.156(4) Uani 1 1 d . B .
N46 N -0.2190(4) 0.9203(4) 0.1435(4) 0.152(4) Uani 1 1 d . . .
N47 N -0.3544(3) 0.8833(3) 0.1087(3) 0.134(3) Uani 1 1 d . D .
N48 N -0.3316(4) 0.9179(3) 0.1650(4) 0.147(4) Uani 1 1 d . D .
N49 N -0.1835(4) 0.9058(4) 0.2062(3) 0.133(3) Uani 1 1 d . B .
N50 N -0.1597(3) 0.8416(3) 0.2442(2) 0.110(2) Uani 1 1 d . . .
N51 N -0.2947(4) 0.8968(4) 0.2249(3) 0.152(4) Uani 1 1 d . D .
N52 N -0.2738(3) 0.8363(3) 0.26487(16) 0.1237(12) Uani 1 1 d . D .
N53 N -0.1461(3) 0.7523(3) 0.25452(17) 0.1237(12) Uani 1 1 d . D .
N54 N -0.1553(3) 0.6813(4) 0.22589(19) 0.115(3) Uani 1 1 d . D .
N55 N -0.2607(3) 0.7487(3) 0.27094(16) 0.1237(12) Uani 1 1 d . D .
N56 N -0.2684(3) 0.6783(4) 0.24468(19) 0.116(3) Uani 1 1 d . D .
N57 N -0.1841(3) 0.6491(3) 0.16530(18) 0.102(2) Uani 1 1 d . D .
N58 N -0.2122(3) 0.6629(3) 0.10336(17) 0.113(2) Uani 1 1 d . D .
N59 N -0.2969(3) 0.6420(3) 0.18320(17) 0.096(2) Uani 1 1 d . D .
N60 N -0.3258(3) 0.6616(3) 0.12323(15) 0.093(2) Uani 1 1 d . D .
O1 O 0.05661(16) 0.75341(18) 0.15224(10) 0.0762(13) Uani 1 1 d . . .
O2 O 0.14326(17) 0.82411(17) 0.10507(11) 0.0716(12) Uani 1 1 d . . .
O3 O 0.22657(15) 0.75806(16) 0.05119(9) 0.0635(11) Uani 1 1 d . . .
O4 O 0.1904(2) 0.64465(18) 0.06304(12) 0.0825(14) Uani 1 1 d . . .
O5 O 0.0861(2) 0.64172(18) 0.12517(12) 0.0834(14) Uani 1 1 d . . .
O6 O 0.26496(17) 0.73507(17) 0.27291(10) 0.0730(13) Uani 1 1 d . . .
O7 O 0.35381(17) 0.80478(16) 0.22493(10) 0.0684(12) Uani 1 1 d . . .
O8 O 0.43833(15) 0.74294(14) 0.16948(9) 0.0555(10) Uani 1 1 d . . .
O9 O 0.39858(19) 0.63032(16) 0.18318(12) 0.0695(12) Uani 1 1 d . . .
O10 O 0.2958(2) 0.62533(18) 0.24591(11) 0.0806(14) Uani 1 1 d . . .
O11 O 0.07288(17) 0.75856(14) 0.01067(10) 0.0555(10) Uani 1 1 d . . .
O12 O 0.04079(17) 0.87321(15) 0.00838(10) 0.0595(11) Uani 1 1 d . . .
O13 O -0.10442(17) 0.88721(15) -0.01212(10) 0.0592(11) Uani 1 1 d . . .
O14 O -0.16574(17) 0.78145(16) -0.02353(10) 0.0693(12) Uani 1 1 d . . .
O15 O -0.05542(17) 0.70435(15) -0.00897(10) 0.0617(11) Uani 1 1 d . . .
O16 O 0.14236(18) 0.76578(16) -0.15445(10) 0.0696(12) Uani 1 1 d . . .
O17 O 0.1135(2) 0.87800(15) -0.15737(10) 0.0721(12) Uani 1 1 d . . .
O18 O -0.0328(2) 0.89133(16) -0.17827(11) 0.0752(13) Uani 1 1 d . . .
O19 O -0.09308(17) 0.78742(16) -0.18817(10) 0.0624(11) Uani 1 1 d . . .
O20 O 0.01555(18) 0.70895(16) -0.17591(10) 0.0640(11) Uani 1 1 d . . .
O21 O -0.15237(18) 0.7800(2) 0.07003(10) 0.0989(18) Uani 1 1 d . . .
O22 O -0.1392(3) 0.8790(2) 0.11149(19) 0.147(3) Uani 1 1 d . . .
O23 O -0.0931(2) 0.8548(2) 0.19467(15) 0.1042(17) Uani 1 1 d . . .
O24 O -0.07975(19) 0.74100(19) 0.20414(11) 0.0843(14) Uani 1 1 d . B .
O25 O -0.1123(2) 0.6925(2) 0.12575(13) 0.1022(17) Uani 1 1 d . B .
O26 O -0.43311(18) 0.76453(17) 0.11549(10) 0.0713(13) Uani 1 1 d . . .
O27 O -0.4189(3) 0.8648(2) 0.15890(18) 0.126(2) Uani 1 1 d . . .
O28 O -0.3766(3) 0.8426(3) 0.23987(19) 0.152(3) Uani 1 1 d . . .
O29 O -0.36089(18) 0.72592(19) 0.25023(10) 0.0828(15) Uani 1 1 d . . .
O30 O -0.3979(2) 0.6788(2) 0.17267(12) 0.0886(15) Uani 1 1 d . . .
O1W O -0.51954(18) 0.78810(19) 0.24871(11) 0.0906(15) Uani 1 1 d . . .
O2W O -0.01797(18) 0.7052(2) 0.06831(11) 0.1015(18) Uani 1 1 d . . .
O3W O -0.49066(19) 0.65809(19) 0.23189(12) 0.0905(15) Uani 1 1 d . . .
O4W O 0.0101(2) 0.8360(2) 0.08812(11) 0.1047(17) Uani 1 1 d . . .
K1 K 0.11027(6) 0.72641(6) 0.08316(3) 0.0668(4) Uani 1 1 d . B .
K2 K -0.05261(6) 0.79978(5) 0.01977(3) 0.0582(4) Uani 1 1 d . B .
K3 K -0.62077(6) 0.70557(6) 0.23605(3) 0.0672(4) Uani 1 1 d . . .
K4 K -0.45847(6) 0.69455(5) 0.30346(3) 0.0612(4) Uani 1 1 d . . .
K5 K -0.43535(7) 0.77264(10) 0.19295(4) 0.0680(10) Uani 0.839(5) 1 d P . 1
K5' K -0.4386(4) 0.7184(6) 0.1901(2) 0.078(6) Uani 0.161(5) 1 d P . 2
K6 K -0.07292(9) 0.78910(13) 0.13442(5) 0.0720(8) Uani 0.839(5) 1 d P B 1
K6' K -0.0723(4) 0.7470(8) 0.1323(2) 0.079(5) Uani 0.161(5) 1 d P B 2

loop_
_atom_site_aniso_label
_atom_site_aniso_U_11
_atom_site_aniso_U_22
_atom_site_aniso_U_33
_atom_site_aniso_U_23
_atom_site_aniso_U_13
_atom_site_aniso_U_12
C1 0.023(3) 0.152(7) 0.052(4) -0.007(5) -0.007(3) 0.018(4)
C2 0.022(3) 0.144(7) 0.037(3) 0.001(4) -0.006(2) 0.002(4)
C3 0.032(3) 0.118(6) 0.041(3) -0.004(4) -0.007(3) 0.012(4)
C4 0.033(4) 0.132(7) 0.033(3) -0.001(4) -0.005(3) 0.008(4)
C5 0.038(4) 0.112(6) 0.057(4) 0.001(4) -0.009(3) 0.023(4)
C6 0.055(4) 0.106(6) 0.059(4) -0.014(4) -0.018(3) 0.002(4)
C7 0.043(4) 0.100(5) 0.046(4) 0.008(3) 0.000(3) 0.018(4)
C8 0.052(4) 0.068(5) 0.082(5) -0.009(4) -0.008(4) 0.016(3)
C9 0.048(4) 0.071(5) 0.075(4) 0.005(4) -0.008(3) 0.008(3)
C10 0.047(4) 0.084(5) 0.063(4) -0.014(4) -0.004(3) -0.005(4)
C11 0.045(4) 0.099(6) 0.056(4) 0.022(4) -0.006(3) -0.003(4)
C12 0.032(3) 0.079(5) 0.070(4) -0.003(4) -0.001(3) -0.012(3)
C13 0.028(3) 0.105(6) 0.036(3) 0.014(3) 0.002(2) 0.007(4)
C14 0.029(3) 0.094(5) 0.035(3) 0.014(3) 0.000(2) -0.004(3)
C15 0.022(3) 0.094(5) 0.038(3) 0.006(3) 0.000(2) -0.007(3)
C16 0.014(3) 0.082(5) 0.043(3) 0.004(3) 0.005(2) -0.005(3)
C17 0.034(3) 0.126(6) 0.044(3) -0.009(4) -0.004(3) -0.007(4)
C18 0.035(3) 0.084(5) 0.050(3) 0.001(3) 0.002(3) 0.000(4)
C19 0.054(5) 0.095(6) 0.063(4) -0.018(4) -0.001(4) -0.014(4)
C20 0.063(4) 0.082(5) 0.066(4) -0.023(4) 0.004(4) 0.001(4)
C21 0.072(5) 0.072(5) 0.091(5) -0.015(4) -0.005(4) -0.001(4)
C22 0.053(4) 0.069(5) 0.083(5) 0.005(4) 0.003(4) 0.014(4)
C23 0.070(5) 0.115(6) 0.074(5) -0.007(4) 0.004(4) -0.038(4)
C24 0.083(5) 0.078(5) 0.095(5) 0.032(4) 0.009(4) -0.005(4)
C25 0.048(4) 0.098(6) 0.056(4) 0.004(4) -0.002(3) -0.031(4)
C26 0.100(6) 0.072(5) 0.076(5) 0.009(4) 0.010(4) -0.009(4)
C27 0.077(5) 0.121(7) 0.069(5) 0.020(5) -0.007(4) -0.031(5)
C28 0.081(6) 0.076(5) 0.059(4) 0.025(4) 0.010(4) 0.006(4)
C29 0.037(4) 0.149(7) 0.053(4) 0.016(4) -0.005(3) -0.026(5)
C30 0.054(4) 0.136(7) 0.051(4) 0.035(5) -0.009(3) -0.008(4)
C31 0.040(3) 0.075(5) 0.033(3) 0.007(3) -0.013(3) 0.005(3)
C32 0.045(3) 0.083(5) 0.035(3) 0.008(3) -0.004(3) 0.004(3)
C33 0.034(3) 0.109(6) 0.028(3) 0.009(3) -0.003(2) 0.014(3)
C34 0.031(3) 0.090(5) 0.040(3) 0.001(3) -0.003(3) 0.007(3)
C35 0.039(3) 0.097(5) 0.030(3) 0.007(3) -0.004(2) -0.014(3)
C36 0.035(3) 0.105(6) 0.041(3) 0.008(3) 0.003(3) -0.022(4)
C37 0.045(4) 0.073(5) 0.039(3) 0.005(3) -0.011(3) -0.012(3)
C38 0.039(3) 0.092(5) 0.045(3) -0.003(3) -0.006(3) -0.017(3)
C39 0.075(4) 0.063(4) 0.051(4) -0.006(3) 0.007(3) -0.024(4)
C40 0.052(4) 0.070(5) 0.047(4) 0.012(3) -0.005(3) -0.009(3)
C41 0.083(5) 0.063(4) 0.038(3) -0.004(3) 0.007(3) -0.008(4)
C42 0.081(5) 0.066(5) 0.058(4) 0.014(3) 0.007(3) -0.001(4)
C43 0.043(4) 0.088(5) 0.043(4) -0.018(3) 0.003(3) 0.007(3)
C44 0.058(4) 0.093(5) 0.046(4) 0.005(3) -0.005(3) 0.007(4)
C45 0.053(4) 0.107(5) 0.032(3) -0.002(3) 0.000(3) 0.017(4)
C46 0.061(5) 0.085(5) 0.064(5) 0.035(4) 0.016(4) 0.017(4)
C47 0.051(4) 0.129(6) 0.026(3) -0.009(4) 0.000(3) 0.006(4)
C48 0.042(4) 0.170(8) 0.035(3) -0.015(4) -0.014(3) 0.017(4)
C49 0.029(3) 0.137(7) 0.050(4) -0.035(5) 0.002(3) -0.026(4)
C50 0.038(3) 0.109(6) 0.048(4) -0.019(4) -0.011(3) -0.001(4)
C51 0.031(3) 0.171(8) 0.036(3) -0.012(4) -0.006(3) -0.032(4)
C52 0.040(4) 0.096(6) 0.040(4) -0.008(4) -0.011(3) -0.016(4)
C53 0.059(4) 0.102(6) 0.039(3) -0.009(4) 0.012(3) -0.045(4)
C54 0.054(4) 0.111(6) 0.044(3) -0.019(4) -0.004(3) -0.034(4)
C55 0.066(4) 0.069(5) 0.044(4) 0.011(3) 0.013(3) -0.016(4)
C56 0.084(5) 0.083(5) 0.066(5) -0.021(4) 0.009(4) -0.047(4)
C57 0.084(5) 0.069(5) 0.063(4) -0.008(4) 0.009(4) -0.010(4)
C58 0.063(4) 0.076(5) 0.049(4) -0.021(4) 0.001(3) -0.004(4)
C59 0.085(5) 0.082(5) 0.042(3) 0.021(3) 0.000(3) -0.006(4)
C60 0.071(5) 0.081(5) 0.040(3) 0.005(3) 0.002(3) 0.005(4)
C61 0.022(3) 0.224(10) 0.044(4) 0.052(5) -0.009(3) 0.001(5)
C62 0.038(4) 0.281(13) 0.026(3) 0.005(6) -0.001(3) -0.015(6)
C63 0.023(4) 0.218(10) 0.077(5) 0.079(6) -0.002(3) 0.002(5)
C64 0.042(4) 0.146(8) 0.042(4) 0.036(5) -0.013(3) -0.011(5)
C65 0.041(5) 0.41(2) 0.130(9) 0.163(13) 0.004(6) 0.027(9)
C66 0.036(5) 0.257(14) 0.154(9) 0.108(9) -0.011(5) -0.007(7)
C67 0.031(6) 0.227(15) 0.218(15) 0.098(12) -0.024(8) 0.004(7)
C68 0.048(6) 0.172(11) 0.292(16) 0.147(11) -0.013(8) -0.012(6)
C69 0.090(9) 0.122(9) 0.285(17) 0.063(10) -0.063(10) -0.015(7)
C70 0.063(7) 0.158(10) 0.182(12) 0.074(9) 0.002(8) -0.004(7)
C71 0.112(9) 0.154(11) 0.276(17) 0.054(11) -0.037(11) 0.014(8)
C72 0.122(11) 0.211(14) 0.189(13) -0.035(11) -0.012(10) -0.017(9)
C73 0.063(6) 0.153(9) 0.106(7) -0.043(7) 0.013(5) -0.036(7)
C74 0.066(6) 0.172(10) 0.179(10) -0.064(8) -0.007(7) -0.016(6)
C75 0.0405(13) 0.270(4) 0.0610(16) -0.025(2) 0.0089(12) -0.0290(19)
C76 0.040(5) 0.184(11) 0.196(11) -0.098(9) 0.007(6) -0.014(6)
C77 0.0405(13) 0.270(4) 0.0610(16) -0.025(2) 0.0089(12) -0.0290(19)
C78 0.0405(13) 0.270(4) 0.0610(16) -0.025(2) 0.0089(12) -0.0290(19)
C79 0.027(4) 0.210(10) 0.061(5) 0.053(6) 0.003(3) 0.017(5)
C80 0.0405(13) 0.270(4) 0.0610(16) -0.025(2) 0.0089(12) -0.0290(19)
C81 0.046(4) 0.282(12) 0.073(5) 0.112(7) 0.009(4) 0.009(6)
C82 0.028(4) 0.220(10) 0.044(4) 0.037(5) 0.001(3) -0.018(5)
C83 0.050(5) 0.106(7) 0.150(8) 0.032(6) -0.035(5) 0.003(4)
C84 0.064(5) 0.183(9) 0.098(6) 0.078(6) 0.014(5) -0.010(6)
C85 0.056(5) 0.157(8) 0.095(6) -0.001(6) 0.019(5) 0.007(5)
C86 0.065(6) 0.116(7) 0.156(9) -0.004(6) 0.006(6) -0.024(5)
C87 0.059(5) 0.190(10) 0.107(7) -0.026(6) -0.006(5) 0.003(6)
C88 0.063(5) 0.122(7) 0.087(6) 0.003(5) -0.001(5) -0.009(5)
C89 0.066(5) 0.263(12) 0.070(6) -0.042(7) 0.043(4) -0.001(7)
C90 0.040(4) 0.190(10) 0.095(6) -0.033(6) -0.021(4) -0.038(5)
C91 0.035(3) 0.185(8) 0.047(4) 0.009(4) 0.002(3) -0.008(4)
C92 0.044(4) 0.220(10) 0.033(3) -0.019(5) 0.004(3) 0.013(5)
C93 0.068(5) 0.170(9) 0.047(4) -0.024(5) 0.014(3) 0.004(5)
C94 0.033(3) 0.160(7) 0.062(4) -0.020(4) 0.002(3) 0.023(4)
C95 0.047(4) 0.116(6) 0.064(4) 0.027(4) 0.004(3) -0.015(4)
C96 0.066(5) 0.144(8) 0.083(6) 0.047(5) 0.007(4) 0.003(5)
C97 0.031(3) 0.167(8) 0.041(3) 0.025(4) -0.004(3) -0.020(4)
C98 0.026(3) 0.146(6) 0.036(3) -0.008(4) 0.002(2) 0.003(3)
C102 0.127(5) 0.134(5) 0.167(6) -0.034(4) 0.027(4) -0.022(4)
C99 0.127(5) 0.134(5) 0.167(6) -0.034(4) 0.027(4) -0.022(4)
C100 0.127(5) 0.134(5) 0.167(6) -0.034(4) 0.027(4) -0.022(4)
C101 0.127(5) 0.134(5) 0.167(6) -0.034(4) 0.027(4) -0.022(4)
C9A 0.127(5) 0.134(5) 0.167(6) -0.034(4) 0.027(4) -0.022(4)
C9B 0.127(5) 0.134(5) 0.167(6) -0.034(4) 0.027(4) -0.022(4)
C9C 0.127(5) 0.134(5) 0.167(6) -0.034(4) 0.027(4) -0.022(4)
C103 0.067(5) 0.120(6) 0.069(4) -0.003(4) -0.011(4) 0.040(4)
C104 0.063(5) 0.184(10) 0.102(6) -0.009(6) 0.005(5) 0.022(6)
C105 0.048(4) 0.177(8) 0.050(4) 0.020(5) 0.008(3) 0.030(5)
C106 0.031(3) 0.157(7) 0.043(3) 0.005(4) -0.004(3) 0.012(4)
C111 0.040(2) 0.101(9) 0.046(2) -0.009(5) -0.0015(16) -0.019(4)
C112 0.040(2) 0.101(9) 0.046(2) -0.009(5) -0.0015(16) -0.019(4)
C113 0.040(2) 0.101(9) 0.046(2) -0.009(5) -0.0015(16) -0.019(4)
C114 0.040(2) 0.101(9) 0.046(2) -0.009(5) -0.0015(16) -0.019(4)
C11D 0.040(2) 0.101(9) 0.046(2) -0.009(5) -0.0015(16) -0.019(4)
C11A 0.040(2) 0.101(9) 0.046(2) -0.009(5) -0.0015(16) -0.019(4)
C11B 0.040(2) 0.101(9) 0.046(2) -0.009(5) -0.0015(16) -0.019(4)
C11C 0.040(2) 0.101(9) 0.046(2) -0.009(5) -0.0015(16) -0.019(4)
C123 0.082(2) 0.101(4) 0.072(3) 0.005(3) -0.011(2) -0.003(3)
C124 0.082(2) 0.101(4) 0.072(3) 0.005(3) -0.011(2) -0.003(3)
C125 0.082(2) 0.101(4) 0.072(3) 0.005(3) -0.011(2) -0.003(3)
C126 0.082(2) 0.101(4) 0.072(3) 0.005(3) -0.011(2) -0.003(3)
C12A 0.082(2) 0.101(4) 0.072(3) 0.005(3) -0.011(2) -0.003(3)
C12B 0.082(2) 0.101(4) 0.072(3) 0.005(3) -0.011(2) -0.003(3)
C12C 0.082(2) 0.101(4) 0.072(3) 0.005(3) -0.011(2) -0.003(3)
C12D 0.082(2) 0.101(4) 0.072(3) 0.005(3) -0.011(2) -0.003(3)
N1 0.034(3) 0.106(5) 0.043(3) 0.010(3) -0.006(2) 0.005(3)
N2 0.036(3) 0.118(5) 0.036(3) 0.003(3) -0.003(2) 0.008(3)
N3 0.030(3) 0.127(5) 0.040(3) 0.007(3) -0.009(2) -0.004(3)
N4 0.030(3) 0.111(5) 0.048(3) 0.004(3) -0.009(2) 0.012(3)
N5 0.040(3) 0.097(4) 0.067(3) -0.011(3) -0.005(3) 0.014(3)
N6 0.037(3) 0.104(4) 0.064(3) 0.005(3) -0.005(2) 0.006(3)
N7 0.040(3) 0.105(4) 0.049(3) -0.006(3) 0.000(2) 0.015(3)
N8 0.035(3) 0.077(4) 0.060(3) 0.002(3) -0.003(2) 0.001(3)
N9 0.032(3) 0.079(4) 0.049(3) 0.011(3) -0.006(2) 0.003(3)
N10 0.034(3) 0.093(4) 0.037(2) -0.009(3) -0.007(2) -0.007(3)
N11 0.040(3) 0.072(4) 0.040(3) -0.001(3) -0.007(2) 0.001(3)
N12 0.024(2) 0.082(4) 0.036(2) -0.002(3) -0.0027(18) -0.001(2)
N13 0.047(3) 0.095(4) 0.050(3) 0.002(3) 0.003(2) -0.011(3)
N14 0.068(4) 0.100(5) 0.091(4) -0.002(4) 0.003(3) -0.016(4)
N15 0.057(3) 0.081(4) 0.051(3) -0.002(3) -0.006(2) -0.001(3)
N16 0.067(4) 0.077(4) 0.082(4) -0.004(3) -0.001(3) -0.011(3)
N17 0.084(4) 0.083(5) 0.072(4) 0.007(3) -0.004(3) -0.013(4)
N18 0.052(3) 0.118(5) 0.049(3) 0.006(3) -0.010(3) -0.018(3)
N19 0.065(4) 0.097(5) 0.082(4) 0.008(4) -0.002(3) -0.012(4)
N20 0.064(4) 0.113(5) 0.046(3) 0.003(3) -0.006(3) -0.006(3)
N21 0.051(3) 0.089(4) 0.043(3) 0.011(3) 0.001(2) 0.009(3)
N22 0.032(2) 0.091(4) 0.031(2) -0.001(3) 0.002(2) 0.001(3)
N23 0.053(3) 0.081(4) 0.039(3) 0.011(3) -0.005(2) 0.003(3)
N24 0.035(3) 0.099(4) 0.030(2) 0.004(3) -0.0040(19) -0.004(3)
N25 0.042(3) 0.082(4) 0.039(3) 0.001(3) 0.000(2) 0.000(3)
N26 0.039(3) 0.080(4) 0.048(3) 0.004(3) 0.004(2) 0.003(3)
N27 0.039(3) 0.084(4) 0.035(3) 0.003(2) 0.004(2) -0.006(3)
N28 0.073(3) 0.065(4) 0.045(3) 0.009(3) -0.008(3) 0.001(3)
N29 0.043(3) 0.090(4) 0.044(3) 0.004(3) -0.002(2) -0.001(3)
N30 0.038(3) 0.129(5) 0.034(3) -0.002(3) -0.006(2) -0.007(3)
N31 0.065(4) 0.086(4) 0.040(3) 0.002(3) -0.002(3) 0.010(3)
N32 0.058(3) 0.114(5) 0.031(3) 0.008(3) 0.000(2) 0.011(3)
N33 0.041(3) 0.131(5) 0.026(3) -0.010(3) -0.009(2) -0.001(3)
N34 0.042(3) 0.139(6) 0.039(3) 0.001(4) -0.002(2) -0.028(3)
N35 0.036(3) 0.112(5) 0.034(3) -0.003(3) 0.006(2) 0.004(3)
N36 0.039(3) 0.098(5) 0.043(3) -0.030(3) 0.007(2) -0.017(3)
N37 0.060(3) 0.096(4) 0.042(3) -0.006(3) 0.004(3) -0.032(3)
N38 0.066(3) 0.071(4) 0.039(3) 0.007(2) -0.001(2) -0.009(3)
N39 0.062(4) 0.097(4) 0.045(3) -0.008(3) 0.004(3) -0.026(3)
N40 0.064(3) 0.075(4) 0.045(3) 0.007(3) 0.005(3) -0.006(3)
N41 0.0405(13) 0.270(4) 0.0610(16) -0.025(2) 0.0089(12) -0.0290(19)
N42 0.059(5) 0.241(10) 0.101(5) 0.106(6) 0.001(4) -0.049(6)
N43 0.042(3) 0.201(8) 0.045(3) -0.015(4) 0.009(3) -0.031(5)
N44 0.041(4) 0.192(8) 0.119(5) 0.091(6) 0.004(4) 0.024(5)
N45 0.039(4) 0.192(9) 0.237(11) 0.125(9) -0.024(6) -0.032(5)
N46 0.057(6) 0.175(10) 0.225(12) 0.081(9) -0.044(7) -0.015(6)
N47 0.051(4) 0.168(8) 0.183(8) 0.080(7) -0.043(5) -0.030(5)
N48 0.042(4) 0.133(7) 0.266(13) 0.054(8) -0.001(6) -0.023(5)
N49 0.050(5) 0.172(9) 0.178(9) -0.054(7) -0.017(5) 0.019(5)
N50 0.034(3) 0.214(8) 0.083(4) -0.026(5) -0.006(3) -0.017(4)
N51 0.063(5) 0.204(10) 0.189(9) -0.044(8) -0.046(6) 0.000(6)
N52 0.0405(13) 0.270(4) 0.0610(16) -0.025(2) 0.0089(12) -0.0290(19)
N53 0.0405(13) 0.270(4) 0.0610(16) -0.025(2) 0.0089(12) -0.0290(19)
N54 0.052(4) 0.205(9) 0.087(5) 0.046(6) 0.008(4) -0.011(5)
N55 0.0405(13) 0.270(4) 0.0610(16) -0.025(2) 0.0089(12) -0.0290(19)
N56 0.026(3) 0.223(9) 0.098(5) 0.048(5) 0.001(3) -0.020(5)
N57 0.049(4) 0.166(6) 0.090(5) 0.022(4) 0.008(3) -0.016(4)
N58 0.043(4) 0.218(8) 0.076(4) 0.000(5) -0.010(3) -0.035(4)
N59 0.045(4) 0.159(6) 0.085(4) 0.015(4) 0.003(3) -0.010(4)
N60 0.057(4) 0.166(6) 0.056(4) -0.009(4) 0.011(3) 0.011(4)
O1 0.035(2) 0.153(4) 0.041(2) 0.009(2) -0.0100(18) -0.005(2)
O2 0.037(2) 0.126(4) 0.052(2) 0.010(2) -0.0077(19) 0.009(2)
O3 0.024(2) 0.120(4) 0.047(2) 0.006(2) -0.0092(16) -0.004(2)
O4 0.043(3) 0.129(4) 0.076(3) 0.002(3) 0.001(2) -0.018(3)
O5 0.058(3) 0.137(4) 0.055(3) 0.013(3) -0.005(2) -0.022(3)
O6 0.033(2) 0.140(4) 0.046(2) 0.006(2) -0.0094(18) 0.016(2)
O7 0.032(2) 0.117(4) 0.056(2) 0.002(2) -0.0120(18) 0.016(2)
O8 0.0301(19) 0.100(3) 0.037(2) 0.003(2) -0.0080(16) 0.005(2)
O9 0.052(3) 0.099(4) 0.057(3) 0.008(2) -0.003(2) 0.004(2)
O10 0.054(3) 0.133(4) 0.055(3) 0.011(3) -0.010(2) -0.011(3)
O11 0.043(2) 0.091(3) 0.033(2) -0.002(2) 0.0026(18) 0.001(2)
O12 0.044(2) 0.091(3) 0.043(2) 0.006(2) 0.0006(19) -0.002(2)
O13 0.056(2) 0.091(3) 0.031(2) -0.003(2) -0.0074(17) -0.001(2)
O14 0.044(2) 0.130(4) 0.034(2) -0.022(2) -0.0042(17) -0.010(2)
O15 0.056(2) 0.093(3) 0.036(2) -0.003(2) 0.0011(18) -0.007(2)
O16 0.064(3) 0.109(3) 0.035(2) 0.002(2) -0.0115(19) 0.000(2)
O17 0.091(3) 0.089(3) 0.037(2) -0.002(2) -0.012(2) 0.020(2)
O18 0.078(3) 0.097(4) 0.051(2) 0.000(2) 0.022(2) 0.006(3)
O19 0.034(2) 0.117(4) 0.037(2) -0.008(2) 0.0019(18) -0.007(2)
O20 0.053(2) 0.108(4) 0.031(2) -0.006(2) 0.0007(18) -0.010(2)
O21 0.030(2) 0.227(6) 0.040(2) 0.033(3) -0.0001(18) -0.004(3)
O22 0.071(4) 0.194(6) 0.174(6) 0.078(5) -0.033(4) -0.029(4)
O23 0.061(3) 0.142(5) 0.110(4) 0.003(3) 0.008(3) -0.006(3)
O24 0.038(2) 0.156(5) 0.058(3) 0.036(3) 0.004(2) 0.002(3)
O25 0.049(3) 0.177(5) 0.081(3) 0.000(3) 0.008(2) 0.004(3)
O26 0.033(2) 0.141(4) 0.041(2) 0.018(2) 0.0079(19) -0.012(2)
O27 0.066(4) 0.159(6) 0.153(5) 0.002(4) 0.008(4) -0.020(4)
O28 0.057(4) 0.223(7) 0.176(6) -0.077(5) -0.004(4) -0.001(4)
O29 0.033(2) 0.177(5) 0.038(2) 0.012(2) 0.0031(17) -0.008(3)
O30 0.050(3) 0.143(5) 0.072(3) 0.009(3) 0.004(2) -0.012(3)
O1W 0.041(2) 0.176(5) 0.055(3) -0.004(3) -0.0007(19) -0.006(3)
O2W 0.037(2) 0.216(6) 0.052(2) 0.032(3) -0.0061(19) -0.007(3)
O3W 0.056(3) 0.139(4) 0.076(3) -0.017(3) -0.001(2) 0.002(3)
O4W 0.059(3) 0.196(5) 0.058(3) 0.015(3) -0.017(2) 0.017(3)
K1 0.0347(7) 0.1261(13) 0.0397(7) 0.0084(7) -0.0029(5) -0.0054(7)
K2 0.0418(7) 0.0936(11) 0.0393(7) 0.0052(7) 0.0044(5) -0.0058(7)
K3 0.0474(8) 0.1119(12) 0.0422(7) 0.0069(7) -0.0055(6) 0.0003(8)
K4 0.0364(7) 0.1067(12) 0.0403(7) 0.0019(7) 0.0004(5) 0.0008(7)
K5 0.0332(9) 0.128(3) 0.0431(9) -0.0020(10) -0.0011(6) 0.0042(10)
K5' 0.036(5) 0.145(16) 0.054(5) 0.016(6) 0.014(4) 0.015(6)
K6 0.0379(10) 0.130(2) 0.0478(10) 0.0192(13) -0.0063(7) -0.0054(13)
K6' 0.025(4) 0.183(16) 0.029(4) 0.031(7) -0.005(3) -0.030(8)

loop_
_atom_type_symbol
_atom_type_description
_atom_type_scat_dispersion_real
_atom_type_scat_dispersion_imag
_atom_type_scat_source
C C 0.0033 0.0016 'International Tables Vol C Tables 4.2.6.8 and 6.1.1.4'
H H 0.0000 0.0000 'International Tables Vol C Tables 4.2.6.8 and 6.1.1.4'
N N 0.0061 0.0033 'International Tables Vol C Tables 4.2.6.8 and 6.1.1.4'
O O 0.0106 0.0060 'International Tables Vol C Tables 4.2.6.8 and 6.1.1.4'
Cl Cl 0.1484 0.1585 'International Tables Vol C Tables 4.2.6.8 and 6.1.1.4'
K K 0.2009 0.2494 'International Tables Vol C Tables 4.2.6.8 and 6.1.1.4'

loop_
_geom_angle_atom_site_label_1
_geom_angle_atom_site_label_2
_geom_angle_atom_site_label_3
_geom_angle
_geom_angle_site_symmetry_1
_geom_angle_site_symmetry_3
O1 C1 N1 127.1(7) . .
O1 C1 N2 121.6(7) . .
N1 C1 N2 111.3(5) . .
N3 C2 N1 112.6(5) . .
N3 C2 C91 112.4(5) . .
N1 C2 C91 111.1(5) . .
N3 C2 C3 104.1(5) . .
N1 C2 C3 103.2(5) . .
C91 C2 C3 113.0(6) . .
N2 C3 N4 112.7(5) . .
N2 C3 C94 112.3(5) . .
N4 C3 C94 111.0(5) . .
N2 C3 C2 105.5(5) . .
N4 C3 C2 102.4(5) . .
C94 C3 C2 112.6(5) . .
O6 C4 N3 126.1(7) . .
O6 C4 N4 124.6(7) . .
N3 C4 N4 109.3(5) . .
N2 C5 N5 113.7(5) . .
N7 C6 N4 113.8(5) . .
O2 C7 N5 126.3(6) . .
O2 C7 N6 125.3(5) . .
N5 C7 N6 108.3(5) . .
N5 C8 N7 115.5(5) . .
N5 C8 C9 103.6(5) . .
N7 C8 C9 104.0(5) . .
N8 C9 N6 113.9(5) . .
N8 C9 C8 104.0(5) . .
N6 C9 C8 103.5(5) . .
O7 C10 N8 126.1(6) . .
O7 C10 N7 126.1(6) . .
N8 C10 N7 107.8(5) . .
N6 C11 N9 113.9(5) . .
N11 C12 N8 113.3(4) . .
O3 C13 N9 126.2(6) . .
O3 C13 N10 124.8(6) . .
N9 C13 N10 108.9(5) . .
N9 C14 N11 111.7(4) . .
N9 C14 C95 112.0(5) . .
N11 C14 C95 112.9(5) . .
N9 C14 C15 102.6(4) . .
N11 C14 C15 102.4(4) . .
C95 C14 C15 114.5(5) . .
N12 C15 N10 113.6(4) . .
N12 C15 C98 113.9(4) . .
N10 C15 C98 112.0(4) . .
N12 C15 C14 103.2(4) . .
N10 C15 C14 103.2(4) . .
C98 C15 C14 109.9(5) . .
O8 C16 N12 126.0(6) . .
O8 C16 N11 124.3(5) . .
N12 C16 N11 109.6(5) . .
N10 C17 N13 115.5(5) . .
N15 C18 N12 113.9(4) . .
O4 C19 N13 125.2(7) . .
O4 C19 N14 126.5(6) . .
N13 C19 N14 108.3(6) . .
N13 C20 N15 115.2(5) . .
N13 C20 C9A 112(3) . .
N15 C20 C9A 119.3(19) . .
N13 C20 C99 112.9(10) . .
N15 C20 C99 107.3(7) . .
C9A C20 C99 16.0(16) . .
N13 C20 C21 102.6(5) . .
N15 C20 C21 101.4(5) . .
C9A C20 C21 103(2) . .
C99 C20 C21 117.3(8) . .
N16 C21 N14 113.8(6) . .
N16 C21 C102 110.7(6) . .
N14 C21 C102 113.1(6) . .
N16 C21 C20 103.6(5) . .
N14 C21 C20 102.2(6) . .
C102 C21 C20 112.7(6) . .
O9 C22 N16 127.0(7) . .
O9 C22 N15 123.8(6) . .
N16 C22 N15 109.1(6) . .
N14 C23 N17 113.4(5) . .
N16 C24 N19 112.2(6) . .
O5 C25 N18 124.8(8) . .
O5 C25 N17 125.8(7) . .
N18 C25 N17 109.3(6) . .
N17 C26 N19 114.2(6) . .
N17 C26 C27 103.4(6) . .
N19 C26 C27 104.3(6) . .
N20 C27 N18 113.6(6) . .
N20 C27 C26 103.1(6) . .
N18 C27 C26 104.0(6) . .
O10 C28 N20 126.3(7) . .
O10 C28 N19 126.3(7) . .
N20 C28 N19 107.4(7) . .
N1 C29 N18 113.9(5) . .
N20 C30 N3 117.2(5) . .
O11 C31 N21 125.7(6) . .
O11 C31 N22 125.9(6) . .
N21 C31 N22 108.4(5) . .
N21 C32 N23 114.2(4) . .
N21 C32 C103 112.8(5) . .
N23 C32 C103 110.9(5) . .
N21 C32 C33 102.7(5) . .
N23 C32 C33 102.2(4) . .
C103 C32 C33 113.3(5) . .
N22 C33 N24 113.7(5) . .
N22 C33 C32 103.6(5) . .
N24 C33 C32 105.0(4) . .
N22 C33 C106 111.4(4) . .
N24 C33 C106 109.9(4) . .
C32 C33 C106 113.0(5) . .
O16 C34 N23 125.3(5) . .
O16 C34 N24 123.7(6) . .
N23 C34 N24 111.0(5) . .
N22 C35 N25 113.5(4) . .
N27 C36 N24 114.4(4) . .
O12 C37 N25 126.8(6) . .
O12 C37 N26 125.1(6) . .
N25 C37 N26 108.0(5) . .
N27 C38 N25 112.7(5) . .
N27 C38 C39 102.7(4) . .
N25 C38 C39 103.3(4) . .
N28 C39 N26 112.4(5) . .
N28 C39 C38 104.1(5) . .
N26 C39 C38 103.3(5) . .
O17 C40 N27 126.9(6) . .
O17 C40 N28 125.7(5) . .
N27 C40 N28 107.4(5) . .
N26 C41 N29 114.1(5) . .
N28 C42 N31 114.3(5) . .
O13 C43 N29 126.6(5) . .
O13 C43 N30 125.8(6) . .
N29 C43 N30 107.6(5) . .
N31 C44 N29 112.6(5) . .
N31 C44 C10D 110(2) . .
N29 C44 C10D 119.4(13) . .
N31 C44 C45 104.2(5) . .
N29 C44 C45 101.7(5) . .
C10D C44 C45 107.1(18) . .
N31 C44 C107 109.1(7) . .
N29 C44 C107 109.5(6) . .
C10D C44 C107 13.4(14) . .
C45 C44 C107 119.6(7) . .
N30 C45 N32 112.2(5) . .
N30 C45 C10C 130.7(18) . .
N32 C45 C10C 103.3(13) . .
N30 C45 C44 104.7(4) . .
N32 C45 C44 103.1(5) . .
C10C C45 C44 99.1(13) . .
N30 C45 C110 113.1(6) . .
N32 C45 C110 115.6(6) . .
C10C C45 C110 18(2) . .
C44 C45 C110 106.8(7) . .
O18 C46 N31 127.4(6) . .
O18 C46 N32 123.4(7) . .
N31 C46 N32 109.3(6) . .
N33 C47 N30 113.4(5) . .
N35 C48 N32 115.9(5) . .
O14 C49 N33 130.2(7) . .
O14 C49 N34 120.5(7) . .
N33 C49 N34 109.2(5) . .
N35 C50 N33 114.8(5) . .
N35 C50 C111 110.4(6) . .
N33 C50 C111 111.4(7) . .
N35 C50 C51 100.9(5) . .
N33 C50 C51 101.5(5) . .
C111 C50 C51 117.3(7) . .
N35 C50 C11D 124.7(9) . .
N33 C50 C11D 112.0(9) . .
C111 C50 C11D 21.5(11) . .
C51 C50 C11D 97.0(10) . .
N36 C51 N34 111.7(5) . .
N36 C51 C114 115.4(7) . .
N34 C51 C114 114.6(8) . .
N36 C51 C50 102.9(5) . .
N34 C51 C50 104.6(5) . .
C114 C51 C50 106.1(7) . .
N36 C51 C11C 106.3(9) . .
N34 C51 C11C 106.2(11) . .
C114 C51 C11C 18.9(11) . .
C50 C51 C11C 125.0(9) . .
O19 C52 N35 129.1(7) . .
O19 C52 N36 124.1(7) . .
N35 C52 N36 106.8(6) . .
N37 C53 N34 115.8(5) . .
N36 C54 N39 114.4(5) . .
O15 C55 N38 126.7(6) . .
O15 C55 N37 126.1(6) . .
N38 C55 N37 107.3(5) . .
N37 C56 N39 115.7(6) . .
N37 C56 C57 104.4(5) . .
N39 C56 C57 103.3(5) . .
N38 C57 N40 114.0(5) . .
N38 C57 C56 103.3(5) . .
N40 C57 C56 105.1(5) . .
O20 C58 N40 126.3(6) . .
O20 C58 N39 125.7(6) . .
N40 C58 N39 108.0(6) . .
N38 C59 N21 114.2(5) . .
N40 C60 N23 112.8(5) . .
O21 C61 N41 130.2(9) . .
O21 C61 N42 126.1(9) . .
N41 C61 N42 103.7(7) . .
C115 C62 N43 114.8(11) . .
C115 C62 N41 116.3(11) . .
N43 C62 N41 115.5(6) . .
C115 C62 C63 104.1(11) . .
N43 C62 C63 102.7(8) . .
N41 C62 C63 100.4(8) . .
C115 C62 C11H 26.0(10) . .
N43 C62 C11H 103.8(10) . .
N41 C62 C11H 105.1(9) . .
C63 C62 C11H 130.1(9) . .
N42 C63 N44 114.5(8) . .
N42 C63 C62 101.7(7) . .
N44 C63 C62 101.3(7) . .
N42 C63 C11G 118.3(9) . .
N44 C63 C11G 119.3(9) . .
C62 C63 C11G 95.5(10) . .
N42 C63 C118 110.1(9) . .
N44 C63 C118 103.9(9) . .
C62 C63 C118 125.5(10) . .
C11G C63 C118 30.4(9) . .
O26 C64 N44 130.2(9) . .
O26 C64 N43 127.6(8) . .
N44 C64 N43 102.1(8) . .
N42 C65 N45 110.3(8) . .
N44 C66 N47 115.2(7) . .
O22 C67 N45 122.5(16) . .
O22 C67 N46 124.2(14) . .
N45 C67 N46 113.2(11) . .
N47 C68 C11I 108.9(8) . .
N47 C68 N45 110.0(9) . .
C11I C68 N45 129.0(10) . .
N47 C68 C69 103.6(10) . .
C11I C68 C69 94.7(12) . .
N45 C68 C69 106.8(9) . .
N47 C68 C119 115.5(9) . .
C11I C68 C119 30.7(9) . .
N45 C68 C119 101.3(10) . .
C69 C68 C119 119.3(11) . .
N48 C69 N46 118.9(10) . .
N48 C69 C68 103.5(9) . .
N46 C69 C68 98.2(12) . .
N48 C69 C121 102.0(10) . .
N46 C69 C121 114.9(9) . .
C68 C69 C121 119.8(9) . .
O27 C70 N47 127.7(13) . .
O27 C70 N48 122.8(13) . .
N47 C70 N48 108.8(10) . .
N46 C71 N49 108.1(10) . .
N51 C72 N48 105.0(10) . .
O23 C73 N50 125.8(11) . .
O23 C73 N49 123.3(10) . .
N50 C73 N49 110.7(9) . .
N51 C74 N49 117.4(9) . .
N51 C74 C75 101.2(9) . .
N49 C74 C75 104.0(9) . .
N50 C75 N52 112.3(8) . .
N50 C75 C74 102.9(7) . .
N52 C75 C74 103.7(7) . .
O28 C76 N52 130.7(14) . .
O28 C76 N51 122.8(12) . .
N52 C76 N51 105.8(8) . .
N50 C77 N53 116.3(6) . .
N52 C78 N55 113.2(6) . .
N53 C79 O24 130.1(11) . .
N53 C79 N54 108.2(8) . .
O24 C79 N54 121.3(8) . .
N53 C79 K6' 142.1(8) . .
O24 C79 K6' 31.2(3) . .
N54 C79 K6' 103.3(6) . .
N53 C80 N55 117.0(8) . .
N53 C80 C123 112.2(9) . .
N55 C80 C123 112.0(8) . .
N53 C80 C81 96.1(6) . .
N55 C80 C81 96.4(6) . .
C123 C80 C81 122.0(10) . .
N53 C80 C12A 117.4(8) . .
N55 C80 C12A 122.5(8) . .
C123 C80 C12A 27.2(8) . .
C81 C80 C12A 94.9(9) . .
C126 C81 N56 112.0(9) . .
C126 C81 N54 116.1(10) . .
N56 C81 N54 112.0(6) . .
C126 C81 C80 101.5(9) . .
N56 C81 C80 105.8(8) . .
N54 C81 C80 108.2(8) . .
C126 C81 C12D 25.9(8) . .
N56 C81 C12D 103.6(8) . .
N54 C81 C12D 99.9(9) . .
C80 C81 C12D 127.0(7) . .
O29 C82 N55 129.1(10) . .
O29 C82 N56 125.6(8) . .
N55 C82 N56 105.2(7) . .
N57 C83 N54 110.8(6) . .
N59 C84 N56 111.7(6) . .
O25 C85 N58 123.9(8) . .
O25 C85 N57 124.3(7) . .
N58 C85 N57 111.8(7) . .
O25 C85 K6' 20.6(5) . .
N58 C85 K6' 125.4(7) . .
N57 C85 K6' 118.3(6) . .
N57 C86 N59 113.9(7) . .
N57 C86 C87 105.0(7) . .
N59 C86 C87 105.1(7) . .
N58 C87 N60 118.5(9) . .
N58 C87 C86 102.7(6) . .
N60 C87 C86 100.8(6) . .
O30 C88 N59 126.3(7) . .
O30 C88 N60 123.7(7) . .
N59 C88 N60 110.1(7) . .
O30 C88 K5' 15.3(4) . .
N59 C88 K5' 122.3(6) . .
N60 C88 K5' 125.0(6) . .
N58 C89 N41 115.3(6) . .
N60 C90 N43 113.9(6) . .
C2 C91 C92 109.1(5) . .
C93 C92 C91 113.3(6) . .
C94 C93 C92 114.1(6) . .
C93 C94 C3 112.6(6) . .
C14 C95 C96 111.3(6) . .
C97 C96 C95 114.3(6) . .
C96 C97 C98 112.9(5) . .
C97 C98 C15 111.5(5) . .
C9C C102 C21 97.5(18) . .
C9C C102 C101 32.4(14) . .
C21 C102 C101 111.4(9) . .
C20 C99 C100 109.6(10) . .
C99 C100 C101 104.4(11) . .
C102 C101 C100 117.6(10) . .
C9B C9A C20 110(2) . .
C9A C9B C9C 127(3) . .
C102 C9C C9B 87(2) . .
C32 C103 C104 112.2(6) . .
C103 C104 C105 111.3(7) . .
C104 C105 C106 116.0(6) . .
C105 C106 C33 109.4(5) . .
C108 C107 C44 110.5(11) . .
C107 C108 C109 116.4(11) . .
C110 C109 C108 112.5(11) . .
C109 C110 C45 120.2(10) . .
C10C C10A C10B 92(2) . .
C10A C10B C10D 85(3) . .
C10A C10C C45 134.9(9) . .
C44 C10D C10B 131.0(9) . .
C112 C111 C50 107.0(9) . .
C113 C112 C111 111.7(11) . .
C112 C113 C114 117.2(10) . .
C51 C114 C113 109.0(10) . .
C11A C11D C50 121.9(15) . .
C11D C11A C11B 111.6(17) . .
C11A C11B C11C 115.1(14) . .
C11B C11C C51 104.2(13) . .
C62 C115 C116 117.9(17) . .
C117 C116 C115 115.9(17) . .
C118 C117 C116 109.2(17) . .
C117 C118 C63 104.6(14) . .
C11F C11E C11H 116.5(16) . .
C11G C11F C11E 112.3(18) . .
C11F C11G C63 116.2(17) . .
C11E C11H C62 98.2(12) . .
C122 C121 C69 108.5(10) . .
C119 C120 C122 126.1(15) . .
C121 C122 C120 110.3(12) . .
C120 C119 C68 92.6(12) . .
C68 C11I C11J 119.3(12) . .
C11I C11J C11K 108.4(14) . .
C124 C123 C80 113.9(13) . .
C123 C124 C125 100.1(12) . .
C124 C125 C126 112.1(11) . .
C81 C126 C125 114.7(12) . .
C12B C12A C80 124.2(15) . .
C12A C12B C12C 108.1(13) . .
C12D C12C C12B 110.7(11) . .
C12C C12D C81 100.3(10) . .
C1 N1 C29 121.2(5) . .
C1 N1 C2 110.9(6) . .
C29 N1 C2 127.6(6) . .
C1 N2 C5 123.4(5) . .
C1 N2 C3 109.0(6) . .
C5 N2 C3 127.0(6) . .
C4 N3 C2 112.3(6) . .
C4 N3 C30 120.7(5) . .
C2 N3 C30 127.0(5) . .
C4 N4 C6 123.2(5) . .
C4 N4 C3 111.9(6) . .
C6 N4 C3 124.9(6) . .
C7 N5 C8 112.9(5) . .
C7 N5 C5 123.9(5) . .
C8 N5 C5 123.2(5) . .
C7 N6 C11 123.0(5) . .
C7 N6 C9 111.5(5) . .
C11 N6 C9 124.9(5) . .
C10 N7 C6 121.6(5) . .
C10 N7 C8 111.9(5) . .
C6 N7 C8 124.9(5) . .
C10 N8 C12 123.0(5) . .
C10 N8 C9 111.9(5) . .
C12 N8 C9 124.9(5) . .
C13 N9 C11 121.7(5) . .
C13 N9 C14 112.7(5) . .
C11 N9 C14 125.5(5) . .
C13 N10 C17 122.4(5) . .
C13 N10 C15 112.5(5) . .
C17 N10 C15 124.9(5) . .
C16 N11 C12 122.3(4) . .
C16 N11 C14 111.7(5) . .
C12 N11 C14 125.8(5) . .
C16 N12 C18 121.8(4) . .
C16 N12 C15 112.9(5) . .
C18 N12 C15 124.8(5) . .
C19 N13 C20 113.8(6) . .
C19 N13 C17 121.5(6) . .
C20 N13 C17 124.1(5) . .
C19 N14 C21 112.8(6) . .
C19 N14 C23 121.8(6) . .
C21 N14 C23 125.3(7) . .
C22 N15 C18 122.4(5) . .
C22 N15 C20 112.5(5) . .
C18 N15 C20 125.1(5) . .
C22 N16 C24 122.5(6) . .
C22 N16 C21 113.2(6) . .
C24 N16 C21 124.0(6) . .
C25 N17 C26 112.4(6) . .
C25 N17 C23 124.4(6) . .
C26 N17 C23 123.2(7) . .
C25 N18 C29 123.3(6) . .
C25 N18 C27 110.8(6) . .
C29 N18 C27 125.5(5) . .
C28 N19 C24 123.6(6) . .
C28 N19 C26 111.5(6) . .
C24 N19 C26 124.7(6) . .
C28 N20 C30 121.5(6) . .
C28 N20 C27 113.5(6) . .
C30 N20 C27 124.5(6) . .
C31 N21 C32 112.9(5) . .
C31 N21 C59 122.7(5) . .
C32 N21 C59 124.3(5) . .
C31 N22 C33 112.1(5) . .
C31 N22 C35 121.0(5) . .
C33 N22 C35 126.3(5) . .
C34 N23 C60 122.5(4) . .
C34 N23 C32 112.0(5) . .
C60 N23 C32 125.5(5) . .
C34 N24 C36 122.5(5) . .
C34 N24 C33 109.8(5) . .
C36 N24 C33 127.7(5) . .
C37 N25 C35 122.4(5) . .
C37 N25 C38 113.1(5) . .
C35 N25 C38 124.4(5) . .
C37 N26 C41 122.2(5) . .
C37 N26 C39 112.0(5) . .
C41 N26 C39 125.1(5) . .
C40 N27 C36 120.5(5) . .
C40 N27 C38 114.0(5) . .
C36 N27 C38 124.1(4) . .
C40 N28 C42 122.5(5) . .
C40 N28 C39 111.6(5) . .
C42 N28 C39 125.9(5) . .
C43 N29 C41 122.4(4) . .
C43 N29 C44 113.7(5) . .
C41 N29 C44 123.8(5) . .
C43 N30 C47 120.8(5) . .
C43 N30 C45 112.1(5) . .
C47 N30 C45 126.6(4) . .
C46 N31 C44 112.4(5) . .
C46 N31 C42 121.0(5) . .
C44 N31 C42 126.1(5) . .
C46 N32 C45 110.8(5) . .
C46 N32 C48 123.1(5) . .
C45 N32 C48 126.0(5) . .
C49 N33 C47 119.9(5) . .
C49 N33 C50 114.9(6) . .
C47 N33 C50 125.1(6) . .
C49 N34 C53 123.6(5) . .
C49 N34 C51 109.8(6) . .
C53 N34 C51 126.5(6) . .
C52 N35 C48 118.9(6) . .
C52 N35 C50 117.5(6) . .
C48 N35 C50 123.5(6) . .
C52 N36 C54 123.4(5) . .
C52 N36 C51 111.8(6) . .
C54 N36 C51 124.0(6) . .
C55 N37 C53 121.8(5) . .
C55 N37 C56 112.0(5) . .
C53 N37 C56 125.3(5) . .
C55 N38 C57 112.8(5) . .
C55 N38 C59 123.4(5) . .
C57 N38 C59 123.8(5) . .
C58 N39 C56 112.4(5) . .
C58 N39 C54 123.5(5) . .
C56 N39 C54 124.1(5) . .
C58 N40 C60 121.5(5) . .
C58 N40 C57 110.8(5) . .
C60 N40 C57 126.5(5) . .
C61 N41 C62 117.1(10) . .
C61 N41 C89 122.4(7) . .
C62 N41 C89 120.4(9) . .
C61 N42 C65 121.1(8) . .
C61 N42 C63 116.9(9) . .
C65 N42 C63 119.9(9) . .
C64 N43 C62 116.8(9) . .
C64 N43 C90 122.0(6) . .
C62 N43 C90 121.0(9) . .
C64 N44 C66 121.0(8) . .
C64 N44 C63 117.1(9) . .
C66 N44 C63 121.8(8) . .
C67 N45 C65 127.3(11) . .
C67 N45 C68 104.2(12) . .
C65 N45 C68 128.5(9) . .
C67 N46 C69 117.4(12) . .
C67 N46 C71 122.3(11) . .
C69 N46 C71 119.0(13) . .
C70 N47 C68 112.6(11) . .
C70 N47 C66 121.8(9) . .
C68 N47 C66 125.5(11) . .
C69 N48 C70 111.2(12) . .
C69 N48 C72 125.4(11) . .
C70 N48 C72 123.3(10) . .
C74 N49 C73 109.9(10) . .
C74 N49 C71 125.6(10) . .
C73 N49 C71 124.4(9) . .
C73 N50 C77 124.2(8) . .
C73 N50 C75 112.1(9) . .
C77 N50 C75 122.6(7) . .
C74 N51 C72 124.3(12) . .
C74 N51 C76 116.8(10) . .
C72 N51 C76 117.0(9) . .
C76 N52 C78 121.5(9) . .
C76 N52 C75 112.5(9) . .
C78 N52 C75 126.0(7) . .
C79 N53 C80 122.7(9) . .
C79 N53 C77 119.2(8) . .
C80 N53 C77 118.1(7) . .
C79 N54 C83 123.0(7) . .
C79 N54 C81 104.7(8) . .
C83 N54 C81 132.2(9) . .
C82 N55 C80 121.6(9) . .
C82 N55 C78 118.5(7) . .
C80 N55 C78 118.9(7) . .
C82 N56 C81 110.7(8) . .
C82 N56 C84 120.9(6) . .
C81 N56 C84 128.4(9) . .
C85 N57 C86 108.5(7) . .
C85 N57 C83 122.8(6) . .
C86 N57 C83 126.9(7) . .
C85 N58 C87 111.7(7) . .
C85 N58 C89 128.2(7) . .
C87 N58 C89 120.1(6) . .
C88 N59 C84 124.1(7) . .
C88 N59 C86 110.7(7) . .
C84 N59 C86 125.0(7) . .
C88 N60 C87 113.1(6) . .
C88 N60 C90 125.8(6) . .
C87 N60 C90 119.6(6) . .
C1 O1 K6' 124.7(4) . .
C1 O1 K1 133.6(3) . .
K6' O1 K1 98.3(3) . .
C1 O1 K6 121.0(3) . .
K6' O1 K6 23.2(4) . .
K1 O1 K6 105.39(12) . .
C7 O2 K1 132.0(4) . .
C13 O3 K1 135.3(3) . .
C19 O4 K1 133.4(4) . .
C25 O5 K1 133.3(4) . .
C4 O6 K3 134.5(3) . 1_655
C10 O7 K3 134.2(4) . 1_655
C16 O8 K5' 127.7(4) . 1_655
C16 O8 K3 133.4(3) . 1_655
K5' O8 K3 95.3(2) 1_655 1_655
C16 O8 K5 121.4(3) . 1_655
K5' O8 K5 30.7(3) 1_655 1_655
K3 O8 K5 104.74(11) 1_655 1_655
C22 O9 K3 136.6(4) . 1_655
C28 O10 K3 132.4(4) . 1_655
C31 O11 K1 117.9(3) . .
C31 O11 K2 136.5(3) . .
K1 O11 K2 105.52(12) . .
C37 O12 K2 135.6(3) . .
C43 O13 K2 134.5(4) . .
C49 O14 K2 135.2(3) . .
C55 O15 K2 135.2(4) . .
C34 O16 K4 140.3(3) . 4_675
C40 O17 K4 135.3(4) . 4_675
C46 O18 K4 136.4(4) . 4_675
C52 O19 K3 126.0(3) . 4_675
C52 O19 K4 138.5(3) . 4_675
K3 O19 K4 95.01(12) 4_675 4_675
C58 O20 K4 135.3(4) . 4_675
C61 O21 K2 128.1(4) . .
C61 O21 K6 137.6(4) . .
K2 O21 K6 94.00(13) . .
C61 O21 K6' 131.8(5) . .
K2 O21 K6' 97.2(2) . .
K6 O21 K6' 23.2(4) . .
C67 O22 K6 134.9(7) . .
C73 O23 K6 131.6(5) . .
C79 O24 K6' 133.9(5) . .
C79 O24 K6 135.4(4) . .
K6' O24 K6 24.3(5) . .
C85 O25 K6' 144.2(7) . .
C85 O25 K6 133.8(5) . .
K6' O25 K6 11.9(5) . .
C64 O26 K5 133.6(3) . .
C64 O26 K5' 131.3(4) . .
K5 O26 K5' 30.1(3) . .
C70 O27 K5 131.2(6) . .
C76 O28 K5 129.6(6) . .
C82 O29 K5' 133.1(5) . .
C82 O29 K5 133.2(4) . .
K5' O29 K5 31.0(3) . .
C82 O29 K4 124.0(4) . .
K5' O29 K4 94.5(2) . .
K5 O29 K4 102.76(12) . .
C88 O30 K5' 151.9(7) . .
C88 O30 K5 131.4(5) . .
K5' O30 K5 21.9(5) . .
K5 O1W K3 102.62(15) . .
K5 O1W K5' 26.5(2) . .
K3 O1W K5' 80.4(2) . .
K5 O1W K4 93.48(14) . .
K3 O1W K4 77.82(12) . .
K5' O1W K4 74.9(2) . .
K1 O2W K6' 98.5(2) . .
K1 O2W K2 98.48(15) . .
K6' O2W K2 91.0(4) . .
K5' O3W K4 101.7(3) . .
K5' O3W K3 97.7(3) . .
K4 O3W K3 90.73(13) . .
K6 O4W K2 93.55(16) . .
K6 O4W K6' 18.1(3) . .
K2 O4W K6' 85.3(2) . .
O2W K1 O1 80.72(12) . .
O2W K1 O5 75.87(14) . .
O1 K1 O5 71.31(14) . .
O2W K1 O3 144.39(11) . .
O1 K1 O3 128.16(12) . .
O5 K1 O3 128.75(13) . .
O2W K1 O11 68.36(11) . .
O1 K1 O11 127.46(12) . .
O5 K1 O11 133.92(13) . .
O3 K1 O11 76.64(10) . .
O2W K1 O2 118.35(15) . .
O1 K1 O2 67.07(12) . .
O5 K1 O2 132.05(12) . .
O3 K1 O2 67.49(12) . .
O11 K1 O2 91.22(12) . .
O2W K1 O4 110.11(15) . .
O1 K1 O4 130.88(13) . .
O5 K1 O4 65.96(13) . .
O3 K1 O4 69.08(12) . .
O11 K1 O4 99.96(12) . .
O2 K1 O4 130.96(12) . .
O2W K1 K6' 40.9(2) . .
O1 K1 K6' 40.57(16) . .
O5 K1 K6' 74.2(3) . .
O3 K1 K6' 154.3(3) . .
O11 K1 K6' 95.27(16) . .
O2 K1 K6' 88.6(3) . .
O4 K1 K6' 136.6(3) . .
O2W K1 K2 44.25(11) . .
O1 K1 K2 91.23(8) . .
O5 K1 K2 119.90(9) . .
O3 K1 K2 107.60(8) . .
O11 K1 K2 37.45(8) . .
O2 K1 K2 84.14(8) . .
O4 K1 K2 130.69(9) . .
K6' K1 K2 58.45(16) . .
O2W K1 K6 49.76(12) . .
O1 K1 K6 38.28(8) . .
O5 K1 K6 87.06(11) . .
O3 K1 K6 139.84(11) . .
O11 K1 K6 91.15(9) . .
O2 K1 K6 74.82(9) . .
O4 K1 K6 151.04(10) . .
K6' K1 K6 14.5(3) . .
K2 K1 K6 53.80(3) . .
O21 K2 O15 92.14(15) . .
O21 K2 O12 137.77(14) . .
O15 K2 O12 128.69(12) . .
O21 K2 O14 72.57(11) . .
O15 K2 O14 67.84(12) . .
O12 K2 O14 127.81(12) . .
O21 K2 O11 132.31(13) . .
O15 K2 O11 66.96(11) . .
O12 K2 O11 68.88(11) . .
O14 K2 O11 128.24(11) . .
O21 K2 O13 97.93(13) . .
O15 K2 O13 128.96(11) . .
O12 K2 O13 66.62(11) . .
O14 K2 O13 67.98(12) . .
O11 K2 O13 128.92(12) . .
O21 K2 O4W 82.11(13) . .
O15 K2 O4W 128.80(14) . .
O12 K2 O4W 64.77(13) . .
O14 K2 O4W 150.74(12) . .
O11 K2 O4W 79.92(12) . .
O13 K2 O4W 102.17(14) . .
O21 K2 O2W 70.28(13) . .
O15 K2 O2W 56.33(12) . .
O12 K2 O2W 120.14(11) . .
O14 K2 O2W 109.44(12) . .
O11 K2 O2W 62.40(11) . .
O13 K2 O2W 167.91(12) . .
O4W K2 O2W 74.19(14) . .
O21 K2 K6 43.36(8) . .
O15 K2 K6 107.00(10) . .
O12 K2 K6 105.38(9) . .
O14 K2 K6 115.92(9) . .
O11 K2 K6 100.37(8) . .
O13 K2 K6 114.43(9) . .
O4W K2 K6 41.15(11) . .
O2W K2 K6 55.23(10) . .
O21 K2 K6' 42.46(15) . .
O15 K2 K6' 91.3(3) . .
O12 K2 K6' 116.3(2) . .
O14 K2 K6' 111.45(15) . .
O11 K2 K6' 93.5(2) . .
O13 K2 K6' 128.2(3) . .
O4W K2 K6' 51.7(2) . .
O2W K2 K6' 40.7(3) . .
K6 K2 K6' 15.7(3) . .
O21 K2 K1 98.55(9) . .
O15 K2 K1 77.42(8) . .
O12 K2 K1 82.90(8) . .
O14 K2 K1 143.47(10) . .
O11 K2 K1 37.03(7) . .
O13 K2 K1 148.08(8) . .
O4W K2 K1 53.69(10) . .
O2W K2 K1 37.27(7) . .
K6 K2 K1 63.45(4) . .
K6' K2 K1 57.10(17) . .
O19 K3 O7 96.26(12) 4_576 1_455
O19 K3 O9 132.22(13) 4_576 1_455
O7 K3 O9 130.07(12) 1_455 1_455
O19 K3 O10 93.39(12) 4_576 1_455
O7 K3 O10 131.28(13) 1_455 1_455
O9 K3 O10 66.50(13) 1_455 1_455
O19 K3 O6 72.57(11) 4_576 1_455
O7 K3 O6 68.28(12) 1_455 1_455
O9 K3 O6 129.69(13) 1_455 1_455
O10 K3 O6 69.52(14) 1_455 1_455
O19 K3 O8 134.01(12) 4_576 1_455
O7 K3 O8 67.41(11) 1_455 1_455
O9 K3 O8 69.38(12) 1_455 1_455
O10 K3 O8 130.30(12) 1_455 1_455
O6 K3 O8 130.01(12) 1_455 1_455
O19 K3 O3W 83.88(12) 4_576 .
O7 K3 O3W 125.72(13) 1_455 .
O9 K3 O3W 61.33(12) 1_455 .
O10 K3 O3W 102.73(14) 1_455 .
O6 K3 O3W 154.37(12) 1_455 .
O8 K3 O3W 74.13(12) 1_455 .
O19 K3 O1W 70.75(12) 4_576 .
O7 K3 O1W 56.09(11) 1_455 .
O9 K3 O1W 121.98(12) 1_455 .
O10 K3 O1W 163.89(12) 1_455 .
O6 K3 O1W 106.90(13) 1_455 .
O8 K3 O1W 64.50(10) 1_455 .
O3W K3 O1W 73.51(13) . .
O19 K3 K5' 101.03(15) 4_576 .
O7 K3 K5' 91.9(2) 1_455 .
O9 K3 K5' 70.6(2) 1_455 .
O10 K3 K5' 132.6(2) 1_455 .
O6 K3 K5' 157.8(2) 1_455 .
O8 K3 K5' 41.26(14) 1_455 .
O3W K3 K5' 36.3(2) . .
O1W K3 K5' 51.6(2) . .
O19 K3 K4 43.36(8) 4_576 .
O7 K3 K4 107.79(8) 1_455 .
O9 K3 K4 102.45(9) 1_455 .
O10 K3 K4 111.69(9) 1_455 .
O6 K3 K4 115.72(8) 1_455 .
O8 K3 K4 98.95(7) 1_455 .
O3W K3 K4 42.81(8) . .
O1W K3 K4 54.75(9) . .
K5' K3 K4 59.46(12) . .
O19 K3 K5 97.31(9) 4_576 .
O7 K3 K5 73.62(9) 1_455 .
O9 K3 K5 87.06(9) 1_455 .
O10 K3 K5 151.57(11) 1_455 .
O6 K3 K5 138.88(11) 1_455 .
O8 K3 K5 37.69(7) 1_455 .
O3W K3 K5 52.77(10) . .
O1W K3 K5 35.22(8) . .
K5' K3 K5 19.1(2) . .
K4 K3 K5 62.33(3) . .
O16 K4 O20 68.62(12) 4_576 4_576
O16 K4 O3W 143.11(12) 4_576 .
O20 K4 O3W 121.85(13) 4_576 .
O16 K4 O17 67.57(12) 4_576 4_576
O20 K4 O17 129.27(11) 4_576 4_576
O3W K4 O17 108.50(14) . 4_576
O16 K4 O19 127.55(12) 4_576 4_576
O20 K4 O19 67.63(12) 4_576 4_576
O3W K4 O19 85.75(12) . 4_576
O17 K4 O19 125.60(12) 4_576 4_576
O16 K4 O18 126.66(12) 4_576 4_576
O20 K4 O18 127.44(12) 4_576 4_576
O3W K4 O18 77.78(13) . 4_576
O17 K4 O18 66.47(12) 4_576 4_576
O19 K4 O18 66.06(12) 4_576 4_576
O16 K4 O29 73.22(11) 4_576 .
O20 K4 O29 91.49(14) 4_576 .
O3W K4 O29 71.33(12) . .
O17 K4 O29 99.20(13) 4_576 .
O19 K4 O29 134.49(12) 4_576 .
O18 K4 O29 139.55(14) 4_576 .
O16 K4 O1W 106.62(12) 4_576 .
O20 K4 O1W 51.39(10) 4_576 .
O3W K4 O1W 70.63(13) . .
O17 K4 O1W 169.69(12) 4_576 .
O19 K4 O1W 64.71(10) 4_576 .
O18 K4 O1W 122.39(12) 4_576 .
O29 K4 O1W 70.65(11) . .
O16 K4 K5' 112.79(18) 4_576 .
O20 K4 K5' 97.3(2) 4_576 .
O3W K4 K5' 36.2(2) . .
O17 K4 K5' 122.5(2) 4_576 .
O19 K4 K5' 100.14(14) 4_576 .
O18 K4 K5' 113.9(2) 4_576 .
O29 K4 K5' 40.63(15) . .
O1W K4 K5' 50.7(2) . .
O16 K4 K3 152.87(10) 4_576 .
O20 K4 K3 85.75(8) 4_576 .
O3W K4 K3 46.46(9) . .
O17 K4 K3 139.35(9) 4_576 .
O19 K4 K3 41.63(7) 4_576 .
O18 K4 K3 75.86(9) 4_576 .
O29 K4 K3 99.69(8) . .
O1W K4 K3 47.43(7) . .
K5' K4 K3 60.25(12) . .
O16 K4 K5 101.62(9) 4_576 .
O20 K4 K5 78.49(9) 4_576 .
O3W K4 K5 53.47(11) . .
O17 K4 K5 134.58(9) 4_576 .
O19 K4 K5 96.62(8) 4_576 .
O18 K4 K5 129.93(9) 4_576 .
O29 K4 K5 38.23(8) . .
O1W K4 K5 36.46(7) . .
K5' K4 K5 19.3(2) . .
K3 K4 K5 63.14(3) . .
O1W K5 O26 139.72(12) . .
O1W K5 O30 121.40(17) . .
O26 K5 O30 70.24(14) . .
O1W K5 O28 74.70(17) . .
O26 K5 O28 129.5(2) . .
O30 K5 O28 131.47(17) . .
O1W K5 O27 104.83(19) . .
O26 K5 O27 69.02(17) . .
O30 K5 O27 132.98(17) . .
O28 K5 O27 65.9(2) . .
O1W K5 O29 84.01(13) . .
O26 K5 O29 131.62(15) . .
O30 K5 O29 67.65(14) . .
O28 K5 O29 69.56(19) . .
O27 K5 O29 129.88(16) . .
O1W K5 O8 70.31(11) . 1_455
O26 K5 O8 72.83(11) . 1_455
O30 K5 O8 85.28(13) . 1_455
O28 K5 O8 139.43(16) . 1_455
O27 K5 O8 103.94(15) . 1_455
O29 K5 O8 124.94(14) . 1_455
O1W K5 K4 50.06(11) . .
O26 K5 K4 146.50(13) . .
O30 K5 K4 79.47(11) . .
O28 K5 K4 81.60(16) . .
O27 K5 K4 144.43(15) . .
O29 K5 K4 39.01(8) . .
O8 K5 K4 91.13(9) 1_455 .
O1W K5 K3 42.16(11) . .
O26 K5 K3 108.71(10) . .
O30 K5 K3 87.17(11) . .
O28 K5 K3 116.24(14) . .
O27 K5 K3 127.72(13) . .
O29 K5 K3 92.00(9) . .
O8 K5 K3 37.57(7) 1_455 .
K4 K5 K3 54.52(3) . .
O30 K5' O3W 90.7(7) . .
O30 K5' O29 92.8(4) . .
O3W K5' O29 80.5(3) . .
O30 K5' C88 12.8(3) . .
O3W K5' C88 99.5(5) . .
O29 K5' C88 85.0(3) . .
O30 K5' O8 126.0(6) . 1_455
O3W K5' O8 85.2(3) . 1_455
O29 K5' O8 138.8(5) . 1_455
C88 K5' O8 135.6(5) . 1_455
O30 K5' O26 85.1(4) . .
O3W K5' O26 147.9(5) . .
O29 K5' O26 131.4(5) . .
C88 K5' O26 82.7(3) . .
O8 K5' O26 72.0(2) 1_455 .
O30 K5' O1W 164.7(6) . .
O3W K5' O1W 77.5(3) . .
O29 K5' O1W 76.0(3) . .
C88 K5' O1W 161.0(4) . .
O8 K5' O1W 63.3(2) 1_455 .
O26 K5' O1W 110.0(4) . .
O30 K5' K4 110.3(5) . .
O3W K5' K4 42.15(17) . .
O29 K5' K4 44.89(15) . .
C88 K5' K4 111.0(4) . .
O8 K5' K4 101.9(2) 1_455 .
O26 K5' K4 163.4(5) . .
O1W K5' K4 54.42(15) . .
O30 K5' K3 127.8(7) . .
O3W K5' K3 45.95(17) . .
O29 K5' K3 103.9(2) . .
C88 K5' K3 140.0(5) . .
O8 K5' K3 43.48(14) 1_455 .
O26 K5' K3 115.5(2) . .
O1W K5' K3 48.00(13) . .
K4 K5' K3 60.29(12) . .
O4W K6 O25 124.74(18) . .
O4W K6 O24 142.34(13) . .
O25 K6 O24 68.70(16) . .
O4W K6 O21 85.41(13) . .
O25 K6 O21 69.93(16) . .
O24 K6 O21 129.92(17) . .
O4W K6 O23 104.7(2) . .
O25 K6 O23 130.08(17) . .
O24 K6 O23 67.84(16) . .
O21 K6 O23 125.57(17) . .
O4W K6 O1 72.87(13) . .
O25 K6 O1 88.58(16) . .
O24 K6 O1 72.60(12) . .
O21 K6 O1 132.72(15) . .
O23 K6 O1 100.73(14) . .
O4W K6 O22 74.40(18) . .
O25 K6 O22 129.01(16) . .
O24 K6 O22 127.85(19) . .
O21 K6 O22 65.02(18) . .
O23 K6 O22 66.82(19) . .
O1 K6 O22 140.30(18) . .
O4W K6 K2 45.30(10) . .
O25 K6 K2 89.36(12) . .
O24 K6 K2 156.00(16) . .
O21 K6 K2 42.65(8) . .
O23 K6 K2 136.16(16) . .
O1 K6 K2 98.17(9) . .
O22 K6 K2 73.38(15) . .
O4W K6 K1 53.39(12) . .
O25 K6 K1 80.92(12) . .
O24 K6 K1 102.71(11) . .
O21 K6 K1 97.35(11) . .
O23 K6 K1 131.91(12) . .
O1 K6 K1 36.33(8) . .
O22 K6 K1 126.58(15) . .
K2 K6 K1 62.75(4) . .
O25 K6' O24 92.8(5) . .
O25 K6' O1 123.6(9) . .
O24 K6' O1 79.1(2) . .
O25 K6' O2W 74.3(6) . .
O24 K6' O2W 144.3(8) . .
O1 K6' O2W 80.9(3) . .
O25 K6' C85 15.2(3) . .
O24 K6' C85 85.7(4) . .
O1 K6' C85 134.7(8) . .
O2W K6' C85 87.7(6) . .
O25 K6' O21 83.8(4) . .
O24 K6' O21 137.9(5) . .
O1 K6' O21 136.3(4) . .
O2W K6' O21 74.8(2) . .
C85 K6' O21 80.4(3) . .
O25 K6' O4W 143.9(5) . .
O24 K6' O4W 122.9(6) . .
O1 K6' O4W 65.3(3) . .
O2W K6' O4W 73.1(2) . .
C85 K6' O4W 150.4(3) . .
O21 K6' O4W 73.1(3) . .
O25 K6' C79 82.3(4) . .
O24 K6' C79 14.91(16) . .
O1 K6' C79 93.7(3) . .
O2W K6' C79 147.1(8) . .
C85 K6' C79 73.1(3) . .
O21 K6' C79 125.7(4) . .
O4W K6' C79 133.8(6) . .
O25 K6' K1 105.1(7) . .
O24 K6' K1 117.5(3) . .
O1 K6' K1 41.09(17) . .
O2W K6' K1 40.59(15) . .
C85 K6' K1 120.3(6) . .
O21 K6' K1 103.7(2) . .
O4W K6' K1 56.34(15) . .
C79 K6' K1 130.6(3) . .
O25 K6' K2 102.3(4) . .
O24 K6' K2 163.7(8) . .
O1 K6' K2 97.1(3) . .
O2W K6' K2 48.31(18) . .
C85 K6' K2 107.5(3) . .
O21 K6' K2 40.35(14) . .
O4W K6' K2 43.00(14) . .
C79 K6' K2 163.1(6) . .
K1 K6' K2 64.45(13) . .

loop_
_geom_bond_atom_site_label_1
_geom_bond_atom_site_label_2
_geom_bond_distance
_geom_bond_site_symmetry_2
C1 O1 1.260(6) .
C1 N1 1.332(8) .
C1 N2 1.409(8) .
C2 N3 1.462(7) .
C2 N1 1.493(7) .
C2 C91 1.510(8) .
C2 C3 1.535(9) .
C3 N2 1.455(7) .
C3 N4 1.490(6) .
C3 C94 1.529(8) .
C4 O6 1.234(6) .
C4 N3 1.351(7) .
C4 N4 1.360(8) .
C5 N2 1.432(7) .
C5 N5 1.463(7) .
C6 N7 1.424(7) .
C6 N4 1.457(8) .
C7 O2 1.221(6) .
C7 N5 1.354(7) .
C7 N6 1.368(7) .
C8 N5 1.439(7) .
C8 N7 1.448(7) .
C8 C9 1.526(8) .
C9 N8 1.455(7) .
C9 N6 1.458(7) .
C10 O7 1.205(7) .
C10 N8 1.375(7) .
C10 N7 1.382(7) .
C11 N6 1.423(7) .
C11 N9 1.444(7) .
C12 N11 1.434(7) .
C12 N8 1.439(6) .
C13 O3 1.234(6) .
C13 N9 1.369(7) .
C13 N10 1.370(7) .
C14 N9 1.465(6) .
C14 N11 1.481(6) .
C14 C95 1.498(8) .
C14 C15 1.576(8) .
C15 N12 1.457(6) .
C15 N10 1.461(6) .
C15 C98 1.528(7) .
C16 O8 1.225(6) .
C16 N12 1.351(6) .
C16 N11 1.372(7) .
C17 N10 1.419(7) .
C17 N13 1.424(7) .
C18 N15 1.426(7) .
C18 N12 1.448(7) .
C19 O4 1.231(7) .
C19 N13 1.380(7) .
C19 N14 1.381(8) .
C20 N13 1.421(8) .
C20 N15 1.455(7) .
C20 C9A 1.552(10) .
C20 C99 1.592(14) .
C20 C21 1.619(9) .
C21 N16 1.448(8) .
C21 N14 1.448(8) .
C21 C102 1.584(11) .
C22 O9 1.214(7) .
C22 N16 1.345(8) .
C22 N15 1.415(8) .
C23 N14 1.456(8) .
C23 N17 1.471(8) .
C24 N16 1.430(8) .
C24 N19 1.454(8) .
C25 O5 1.215(7) .
C25 N18 1.355(8) .
C25 N17 1.357(8) .
C26 N17 1.453(8) .
C26 N19 1.483(8) .
C26 C27 1.517(9) .
C27 N20 1.468(8) .
C27 N18 1.476(8) .
C28 O10 1.203(8) .
C28 N20 1.368(8) .
C28 N19 1.381(8) .
C29 N1 1.416(8) .
C29 N18 1.445(8) .
C30 N20 1.402(8) .
C30 N3 1.475(8) .
C31 O11 1.225(6) .
C31 N21 1.360(7) .
C31 N22 1.369(7) .
C32 N21 1.447(7) .
C32 N23 1.473(6) .
C32 C103 1.523(8) .
C32 C33 1.553(8) .
C33 N22 1.446(7) .
C33 N24 1.463(6) .
C33 C106 1.563(7) .
C34 O16 1.247(6) .
C34 N23 1.349(7) .
C34 N24 1.374(7) .
C35 N22 1.457(7) .
C35 N25 1.457(7) .
C36 N27 1.442(7) .
C36 N24 1.444(7) .
C37 O12 1.219(6) .
C37 N25 1.349(7) .
C37 N26 1.379(7) .
C38 N27 1.443(6) .
C38 N25 1.473(7) .
C38 C39 1.526(8) .
C39 N28 1.453(7) .
C39 N26 1.475(7) .
C40 O17 1.219(6) .
C40 N27 1.347(7) .
C40 N28 1.382(7) .
C41 N26 1.414(7) .
C41 N29 1.452(7) .
C42 N28 1.428(7) .
C42 N31 1.453(7) .
C43 O13 1.222(6) .
C43 N29 1.363(7) .
C43 N30 1.392(6) .
C44 N31 1.432(7) .
C44 N29 1.473(7) .
C44 C10D 1.5400(11) .
C44 C45 1.557(8) .
C44 C107 1.797(14) .
C45 N30 1.445(7) .
C45 N32 1.463(7) .
C45 C10C 1.5400(10) .
C45 C110 1.706(14) .
C46 O18 1.243(7) .
C46 N31 1.359(8) .
C46 N32 1.389(7) .
C47 N33 1.424(8) .
C47 N30 1.439(7) .
C48 N35 1.402(8) .
C48 N32 1.480(8) .
C49 O14 1.225(7) .
C49 N33 1.344(8) .
C49 N34 1.400(8) .
C50 N35 1.405(7) .
C50 N33 1.466(7) .
C50 C111 1.528(15) .
C50 C51 1.571(10) .
C50 C11D 1.58(2) .
C51 N36 1.479(7) .
C51 N34 1.490(7) .
C51 C114 1.538(16) .
C51 C11C 1.63(3) .
C52 O19 1.216(7) .
C52 N35 1.347(8) .
C52 N36 1.357(7) .
C53 N37 1.412(7) .
C53 N34 1.429(8) .
C54 N36 1.438(8) .
C54 N39 1.461(7) .
C55 O15 1.201(6) .
C55 N38 1.372(7) .
C55 N37 1.382(7) .
C56 N37 1.436(7) .
C56 N39 1.443(8) .
C56 C57 1.528(9) .
C57 N38 1.442(7) .
C57 N40 1.449(7) .
C58 O20 1.224(7) .
C58 N40 1.382(7) .
C58 N39 1.386(7) .
C59 N38 1.453(7) .
C59 N21 1.468(7) .
C60 N40 1.433(7) .
C60 N23 1.456(7) .
C61 O21 1.213(7) .
C61 N41 1.298(11) .
C61 N42 1.310(10) .
C62 C115 1.39(2) .
C62 N43 1.425(8) .
C62 N41 1.456(9) .
C62 C63 1.496(12) .
C62 C11H 1.79(2) .
C63 N42 1.434(9) .
C63 N44 1.450(10) .
C63 C11G 1.58(2) .
C63 C118 1.637(19) .
C64 O26 1.196(8) .
C64 N44 1.336(9) .
C64 N43 1.355(10) .
C65 N42 1.345(17) .
C65 N45 1.555(15) .
C66 N44 1.400(13) .
C66 N47 1.535(13) .
C67 O22 1.252(11) .
C67 N45 1.332(15) .
C67 N46 1.338(15) .
C68 N47 1.443(11) .
C68 C11I 1.5402(11) .
C68 N45 1.566(14) .
C68 C69 1.571(17) .
C68 C119 1.690(19) .
C69 N48 1.412(14) .
C69 N46 1.420(13) .
C69 C121 1.775(14) .
C70 O27 1.201(10) .
C70 N47 1.328(13) .
C70 N48 1.429(14) .
C71 N46 1.442(14) .
C71 N49 1.471(13) .
C72 N51 1.403(13) .
C72 N48 1.515(13) .
C73 O23 1.234(9) .
C73 N50 1.295(10) .
C73 N49 1.441(12) .
C74 N51 1.393(10) .
C74 N49 1.410(11) .
C74 C75 1.579(13) .
C75 N50 1.466(10) .
C75 N52 1.499(9) .
C76 O28 1.186(9) .
C76 N52 1.336(12) .
C76 N51 1.428(14) .
C77 N50 1.453(11) .
C77 N53 1.455(11) .
C78 N52 1.414(11) .
C78 N55 1.468(11) .
C79 N53 1.233(9) .
C79 O24 1.263(7) .
C79 N54 1.459(11) .
C79 K6' 3.536(11) .
C80 N53 1.424(9) .
C80 N55 1.426(9) .
C80 C123 1.479(16) .
C80 C81 1.576(13) .
C80 C12A 1.603(16) .
C81 C126 1.366(16) .
C81 N56 1.453(9) .
C81 N54 1.468(9) .
C81 C12D 1.760(17) .
C82 O29 1.214(7) .
C82 N55 1.299(9) .
C82 N56 1.381(11) .
C83 N57 1.427(8) .
C83 N54 1.464(10) .
C84 N59 1.436(9) .
C84 N56 1.525(11) .
C85 O25 1.273(9) .
C85 N58 1.379(9) .
C85 N57 1.383(9) .
C85 K6' 2.842(18) .
C86 N57 1.426(9) .
C86 N59 1.454(9) .
C86 C87 1.608(11) .
C87 N58 1.397(10) .
C87 N60 1.444(9) .
C88 O30 1.256(8) .
C88 N59 1.361(9) .
C88 N60 1.395(9) .
C88 K5' 2.669(14) .
C89 N58 1.427(9) .
C89 N41 1.593(12) .
C90 N60 1.451(8) .
C90 N43 1.552(10) .
C91 C92 1.536(9) .
C92 C93 1.499(10) .
C93 C94 1.473(9) .
C95 C96 1.517(9) .
C96 C97 1.502(10) .
C97 C98 1.517(8) .
C102 C9C 1.555(10) .
C102 C101 1.624(15) .
C99 C100 1.732(17) .
C100 C101 1.765(17) .
C9A C9B 1.552(10) .
C9B C9C 1.558(10) .
C103 C104 1.525(9) .
C104 C105 1.536(11) .
C105 C106 1.547(9) .
C107 C108 1.57(2) .
C108 C109 1.650(17) .
C109 C110 1.546(16) .
C10A C10C 1.5400(11) .
C10A C10B 1.5400(11) .
C10B C10D 1.5402(11) .
C111 C112 1.520(15) .
C112 C113 1.426(14) .
C113 C114 1.556(17) .
C11D C11A 1.44(2) .
C11A C11B 1.51(2) .
C11B C11C 1.59(3) .
C115 C116 1.60(3) .
C116 C117 1.57(2) .
C117 C118 1.48(2) .
C11E C11F 1.52(2) .
C11E C11H 1.62(3) .
C11F C11G 1.45(3) .
C121 C122 1.520(9) .
C120 C119 1.577(9) .
C120 C122 1.628(9) .
C11I C11J 1.5402(11) .
C11J C11K 1.5407(11) .
C123 C124 1.371(19) .
C124 C125 1.71(2) .
C125 C126 1.74(2) .
C12A C12B 1.256(19) .
C12B C12C 1.807(19) .
C12C C12D 1.594(19) .
O1 K6' 2.746(9) .
O1 K1 2.775(4) .
O1 K6 2.902(4) .
O2 K1 2.846(5) .
O3 K1 2.783(4) .
O4 K1 2.856(5) .
O5 K1 2.781(5) .
O6 K3 2.805(4) 1_655
O7 K3 2.773(5) 1_655
O8 K5' 2.716(9) 1_655
O8 K3 2.834(4) 1_655
O8 K5 2.841(4) 1_655
O9 K3 2.795(5) 1_655
O10 K3 2.796(5) 1_655
O11 K1 2.805(3) .
O11 K2 2.832(4) .
O12 K2 2.799(4) .
O13 K2 2.834(4) .
O14 K2 2.823(4) .
O15 K2 2.784(4) .
O16 K4 2.765(4) 4_675
O17 K4 2.823(4) 4_675
O18 K4 2.863(5) 4_675
O19 K3 2.736(4) 4_675
O19 K4 2.827(4) 4_675
O20 K4 2.773(5) 4_675
O21 K2 2.767(4) .
O21 K6 2.804(4) .
O21 K6' 2.885(11) .
O22 K6 2.909(7) .
O23 K6 2.805(6) .
O24 K6' 2.541(9) .
O24 K6 2.787(5) .
O25 K6' 1.71(2) .
O25 K6 2.764(7) .
O26 K5 2.740(4) .
O26 K5' 2.917(10) .
O27 K5 2.797(7) .
O28 K5 2.793(6) .
O29 K5' 2.657(9) .
O29 K5 2.831(4) .
O29 K4 2.880(4) .
O30 K5' 1.495(14) .
O30 K5 2.757(6) .
O1W K5 2.656(4) .
O1W K3 3.091(5) .
O1W K5' 3.262(13) .
O1W K4 3.428(5) .
O2W K1 2.748(4) .
O2W K6' 2.765(15) .
O2W K2 3.166(5) .
O3W K5' 2.451(13) .
O3W K4 2.788(4) .
O3W K3 2.974(4) .
O4W K6 2.686(5) .
O4W K2 2.901(4) .
O4W K6' 3.341(16) .
K1 K6' 4.177(11) .
K1 K2 4.4883(18) .
K1 K6 4.516(3) .
K2 K6 4.074(2) .
K2 K6' 4.240(9) .
K3 O19 2.736(4) 4_576
K3 O7 2.773(5) 1_455
K3 O9 2.795(5) 1_455
K3 O10 2.796(5) 1_455
K3 O6 2.805(4) 1_455
K3 O8 2.834(4) 1_455
K3 K5' 4.101(8) .
K3 K4 4.1027(17) .
K3 K5 4.494(2) .
K4 O16 2.765(4) 4_576
K4 O20 2.773(5) 4_576
K4 O17 2.823(4) 4_576
K4 O19 2.827(4) 4_576
K4 O18 2.863(5) 4_576
K4 K5' 4.068(8) .
K4 K5 4.462(2) .
K5 O8 2.841(4) 1_455
K5' O8 2.716(9) 1_455

loop_
_platon_squeeze_void_nr
_platon_squeeze_void_average_x
_platon_squeeze_void_average_y
_platon_squeeze_void_average_z
_platon_squeeze_void_volume
_platon_squeeze_void_count_electrons
_platon_squeeze_void_content
1 0.433 -0.035 0.008 7124 2451 ' '
2 0.078 0.060 0.942 10 6 ' '
3 0.007 0.196 0.088 33 13 ' '
4 0.254 0.215 0.341 32 8 ' '
5 0.258 0.211 0.839 29 6 ' '
6 0.758 0.289 0.339 29 7 ' '
7 0.754 0.285 0.841 32 8 ' '
8 0.507 0.304 0.588 33 10 ' '
9 0.578 0.439 0.442 10 5 ' '
10 0.422 0.561 0.558 11 10 ' '
11 0.493 0.696 0.412 33 11 ' '
12 0.246 0.715 0.159 32 11 ' '
13 0.242 0.711 0.661 29 6 ' '
14 0.742 0.789 0.161 29 6 ' '
15 0.746 0.785 0.659 32 10 ' '
16 -0.007 0.804 0.912 33 7 ' '
17 0.922 0.939 0.058 11 8 ' '
